data_4347895
loop_
_publ_author_name
'Li, Lei-Lei'
'Cao, Gao-Juan'
'Zhao, Jun-Wei'
'He, Huan'
'Yang, Bai-Feng'
'Yang, Guo-Yu'

_publ_section_title
;
 Lanthanide Germanate Cluster Organic Frameworks Based on {Ln8Ge12}
 Clusters: From One-Dimensional Chains to Two-Dimensional Layers and
 Three-Dimensional Frameworks.
;
_journal_issue 11
_journal_name_full 'Inorganic chemistry'
_journal_page_first 5671
_journal_page_last 5683
_journal_paper_doi 10.1021/acs.inorgchem.6b00754
_journal_volume 55
_journal_year 2016
_chemical_formula_moiety '0.5(C124 H168 Ge24 N8 Nd20 O144), 12(O)'
_chemical_formula_sum 'C62 H110 Ge12 N4 Nd10 O84'
_chemical_formula_weight 4569.02
_space_group_crystal_system monoclinic
_space_group_IT_number 14
_space_group_name_Hall '-P 2yn'
_space_group_name_H-M_alt 'P 1 21/n 1'
_atom_sites_solution_hydrogens geom
_atom_sites_solution_primary direct
_atom_sites_solution_secondary difmap
_audit_creation_date 2016-05-04
_audit_creation_method
;
Olex2 1.2
(compiled 2016.02.19 svn.r3266 for OlexSys, GUI svn.r5155)
;
_cell_angle_alpha 90.00
_cell_angle_beta 106.542(5)
_cell_angle_gamma 90.00
_cell_formula_units_Z 2
_cell_length_a 16.425(6)
_cell_length_b 18.842(6)
_cell_length_c 19.184(7)
_cell_measurement_reflns_used 14001
_cell_measurement_temperature 293(2)
_cell_measurement_theta_max 27.4820
_cell_measurement_theta_min 2.1616
_cell_volume 5691(3)
_computing_cell_refinement 'Bruker XSCANS'
_computing_data_collection 'Bruker XSCANS'
_computing_data_reduction 'Bruker SHELXTL'
_computing_molecular_graphics 'Olex2 (Dolomanov et al., 2009)'
_computing_publication_material 'Olex2 (Dolomanov et al., 2009)'
_computing_structure_refinement 'SHELXL-97 (Sheldrick, 1997)'
_computing_structure_solution 'SHELXS-97 (Sheldrick, 1990)'
_diffrn_ambient_temperature 293(2)
_diffrn_detector_area_resol_mean none
_diffrn_measured_fraction_theta_full 0.993
_diffrn_measured_fraction_theta_max 0.993
_diffrn_measurement_device_type 'Bruker P4'
_diffrn_measurement_method '\w scans'
_diffrn_radiation_monochromator graphite
_diffrn_radiation_type MoK\a
_diffrn_radiation_wavelength 0.71073
_diffrn_reflns_av_R_equivalents 0.0387
_diffrn_reflns_av_unetI/netI 0.0436
_diffrn_reflns_limit_h_max 20
_diffrn_reflns_limit_h_min -21
_diffrn_reflns_limit_k_max 23
_diffrn_reflns_limit_k_min -24
_diffrn_reflns_limit_l_max 24
_diffrn_reflns_limit_l_min -24
_diffrn_reflns_number 41959
_diffrn_reflns_theta_full 27.49
_diffrn_reflns_theta_max 27.49
_diffrn_reflns_theta_min 2.21
_diffrn_source 'fine-focus sealed tube'
_diffrn_standards_decay_% none
_diffrn_standards_interval_count none
_diffrn_standards_interval_time none
_diffrn_standards_number none
_exptl_absorpt_coefficient_mu 7.701
_exptl_absorpt_correction_T_max 0.4584
_exptl_absorpt_correction_T_min 0.2704
_exptl_absorpt_correction_type multi-scan
_exptl_absorpt_process_details SADABS
_exptl_crystal_colour PINK
_exptl_crystal_density_diffrn 2.666
_exptl_crystal_density_method 'not measured'
_exptl_crystal_description BLOCK
_exptl_crystal_F_000 4332
_exptl_crystal_size_max 0.23
_exptl_crystal_size_mid 0.16
_exptl_crystal_size_min 0.12
_refine_diff_density_max 2.516
_refine_diff_density_min -1.400
_refine_diff_density_rms 0.211
_refine_ls_extinction_method none
_refine_ls_goodness_of_fit_ref 1.082
_refine_ls_hydrogen_treatment constr
_refine_ls_matrix_type full
_refine_ls_number_parameters 775
_refine_ls_number_reflns 12980
_refine_ls_number_restraints 2528
_refine_ls_restrained_S_all 1.027
_refine_ls_R_factor_all 0.0492
_refine_ls_R_factor_gt 0.0371
_refine_ls_shift/su_max 0.001
_refine_ls_shift/su_mean 0.000
_refine_ls_structure_factor_coef Fsqd
_refine_ls_weighting_details 'calc w=1/[\s^2^(Fo^2^)+(0.0498P)^2^+1.7248P] where P=(Fo^2^+2Fc^2^)/3'
_refine_ls_weighting_scheme calc
_refine_ls_wR_factor_gt 0.0874
_refine_ls_wR_factor_ref 0.0973
_reflns_number_gt 10630
_reflns_number_total 12980
_reflns_threshold_expression >2sigma(I)
_cod_data_source_file ic6b00754_si_012.cif
_cod_data_source_block 11
_cod_depositor_comments
;
The following automatic conversions were performed:

data item '_exptl_absorpt_correction_type' value 'MULTI-SCAN' was
changed to 'multi-scan' in accordance with the
/home/saulius/struct/COD-crude-data/automatic-downloads/DataCite-retrospective/ACS/depositions/lib/dictionaries/cif_core.dic
dictionary named 'cif_core.dic' version 2.4.2 last updated on
2011-04-26.

Automatic conversion script
Id: cif_fix_values 6909 2019-04-08 15:41:33Z antanas 
;
_cod_original_cell_volume 5692(3)
_cod_original_sg_symbol_H-M P2(1)/n
_cod_database_code 4347895
_olex2_refinement_description
;
1. Fixed Uiso
 At 1.2 times of:
  All C(H) groups, All C(H,H) groups, All O(H,H) groups
2. Restrained distances
 C7-H7A
 0.97 with sigma of 0.01
 C7-H7B
 0.97 with sigma of 0.01
3. Uiso/Uaniso restraints and constraints
All non-hydrogen atoms have similar U: within 3.8A with sigma of 0.02 and sigma
for terminal atoms of 0.04
4.a Riding coordinates:
 O1W(H1A,H1B), O2W(H2A,H2B), O3W(H3A,H3B), O4W(H4A,H4B), O5W(H5A,H5B), O6W(H6A,
 H6B)
4.b Secondary CH2 refined with riding coordinates:
 C1(H1C,H1D), C2(H2C,H2D), C4(H4C,H4D), C5(H5C,H5D), C7(H7A,H7B), C8(H8A,H8B),
 C10(H10A,H10B), C11(H11A,H11B), C13(H13A,H13B), C14(H14A,H14B), C16(H16A,H16B),
  C17(H17A,H17B)
4.c Aromatic/amide H refined with riding coordinates:
 C20(H20), C21(H21), C22(H22), C28(H28), C30(H30), C31(H31)
;
_olex2_submission_special_instructions 'No special instructions were received'

loop_
_space_group_symop_id
_space_group_symop_operation_xyz
1 'x, y, z'
2 '-x+1/2, y+1/2, -z+1/2'
3 '-x, -y, -z'
4 'x-1/2, -y-1/2, z-1/2'

loop_
_atom_site_label
_atom_site_type_symbol
_atom_site_fract_x
_atom_site_fract_y
_atom_site_fract_z
_atom_site_U_iso_or_equiv
_atom_site_adp_type
_atom_site_occupancy
_atom_site_calc_flag
_atom_site_refinement_flags_posn
_atom_site_refinement_flags_adp
Nd1 Nd 0.19615(2) 0.407552(18) 0.697259(17) 0.02046(8) Uani 1 d . U
Nd2 Nd 0.24477(2) 0.350788(17) 0.247217(16) 0.01967(8) Uani 1 d . U
Nd3 Nd -0.048578(18) 0.307768(16) 0.421185(15) 0.01614(7) Uani 1 d . U
Nd4 Nd 0.118786(18) 0.428754(16) 0.381085(15) 0.01341(7) Uani 1 d . U
Nd5 Nd 0.176155(18) 0.616307(16) 0.450831(15) 0.01535(7) Uani 1 d . U
Ge1 Ge 0.02975(4) 0.28848(3) 0.61162(3) 0.01819(13) Uani 1 d . U
Ge2 Ge 0.17843(4) 0.31691(3) 0.53373(3) 0.01766(13) Uani 1 d . U
Ge3 Ge 0.27738(4) 0.46543(3) 0.55129(3) 0.01702(13) Uani 1 d . U
Ge4 Ge 0.23849(4) 0.59137(3) 0.65169(3) 0.01774(13) Uani 1 d . U
Ge5 Ge 0.09249(4) 0.56225(3) 0.73150(3) 0.01856(13) Uani 1 d . U
Ge6 Ge -0.00965(4) 0.41239(3) 0.71328(3) 0.01839(13) Uani 1 d . U
O1 O 0.1362(3) 0.3004(2) 0.6089(2) 0.0241(9) Uani 1 d . U
O2 O 0.2472(2) 0.3843(2) 0.5864(2) 0.0197(8) Uani 1 d . U
O3 O 0.2866(3) 0.5108(2) 0.6338(2) 0.0250(9) Uani 1 d . U
O4 O 0.1933(3) 0.5491(2) 0.7149(2) 0.0246(9) Uani 1 d . U
O5 O 0.0842(2) 0.4683(2) 0.7416(2) 0.0220(9) Uani 1 d . U
O6 O 0.0543(2) 0.3441(2) 0.6914(2) 0.0202(8) Uani 1 d . U
O7 O -0.0476(2) 0.3303(2) 0.5429(2) 0.0198(8) Uani 1 d . U
O8 O 0.0916(2) 0.3526(2) 0.4679(2) 0.0214(8) Uani 1 d . U
O9 O 0.1891(2) 0.4947(2) 0.4835(2) 0.0185(8) Uani 1 d . U
O10 O 0.1664(2) 0.6214(2) 0.5721(2) 0.0209(8) Uani 1 d . U
O11 O 0.0269(2) 0.5951(2) 0.6500(2) 0.0210(9) Uani 1 d . U
O12 O -0.0747(2) 0.4536(2) 0.6363(2) 0.0205(8) Uani 1 d . U
O13 O 0.0616(5) 0.0969(3) 0.4886(3) 0.0665(19) Uani 1 d . U
O14 O 0.0294(3) 0.2100(2) 0.4969(3) 0.0342(11) Uani 1 d . U
O15 O 0.3067(3) 0.2999(3) 0.3698(2) 0.0331(10) Uani 1 d . U
O16 O 0.2469(3) 0.3584(2) 0.4435(2) 0.0230(9) Uani 1 d . U
O17 O 0.4541(3) 0.6496(3) 0.5852(3) 0.0412(12) Uani 1 d . U
O18 O 0.3274(3) 0.6084(3) 0.5228(3) 0.0334(11) Uani 1 d . U
O19 O 0.2128(3) 0.8050(3) 0.7573(3) 0.0404(12) Uani 1 d . U
O20 O 0.1564(3) 0.7091(2) 0.6953(2) 0.0325(10) Uani 1 d . U
O21 O -0.1073(3) 0.5998(3) 0.8340(2) 0.0321(11) Uani 1 d . U
O22 O -0.0487(3) 0.5545(2) 0.7531(2) 0.0246(9) Uani 1 d . U
O23 O -0.1982(3) 0.2566(2) 0.7214(2) 0.0329(11) Uani 1 d . U
O24 O -0.1192(3) 0.3209(2) 0.6686(2) 0.0263(9) Uani 1 d . U
O25 O 0.2328(3) 0.4555(2) 0.3242(2) 0.0243(9) Uani 1 d . U
O26 O 0.2540(3) 0.5697(2) 0.3558(2) 0.0285(10) Uani 1 d . U
O27 O 0.2712(3) 0.3574(3) 0.1280(2) 0.0337(10) Uani 1 d . U
O28 O 0.3048(5) 0.4141(3) 0.0388(3) 0.0659(18) Uani 1 d . U
O29 O 0.0284(3) 0.2534(2) 0.3330(2) 0.0293(10) Uani 1 d . U
O30 O 0.1295(3) 0.3210(2) 0.3091(2) 0.0233(9) Uani 1 d . U
O1W O 0.0889(3) 0.4600(2) 0.5871(2) 0.0256(9) Uani 1 d . U
H1A H 0.0363 0.4651 0.5829 0.031 Uiso 1 d R .
H1B H 0.0979 0.4744 0.5480 0.031 Uiso 1 d R .
O2W O 0.3255(4) 0.4485(3) 0.7901(3) 0.0661(19) Uani 1 d . U
H2A H 0.3711 0.4246 0.7975 0.079 Uiso 1 d R .
H2B H 0.3325 0.4786 0.8243 0.079 Uiso 1 d R .
O3W O 0.1977(5) 0.3694(5) 0.8321(4) 0.094(3) Uani 1 d . U
H3A H 0.1786 0.3347 0.8510 0.113 Uiso 1 d R .
H3B H 0.1945 0.4064 0.8566 0.113 Uiso 1 d R .
O4W O 0.2317(3) 0.7428(3) 0.4663(2) 0.0346(11) Uani 1 d . U
H4A H 0.2256 0.7757 0.4348 0.042 Uiso 1 d R .
H4B H 0.2778 0.7502 0.4994 0.042 Uiso 1 d R .
O5W O -0.1487(3) 0.1978(3) 0.4309(3) 0.0453(13) Uani 1 d . U
H5A H -0.1894 0.1772 0.4001 0.054 Uiso 1 d R .
H5B H -0.1681 0.2165 0.4632 0.054 Uiso 1 d R .
O6W O 0.4015(3) 0.3801(3) 0.2928(3) 0.0460(14) Uani 1 d . U
H6A H 0.4388 0.3665 0.3310 0.055 Uiso 1 d R .
H6B H 0.4238 0.4113 0.2721 0.055 Uiso 1 d R .
O7W O 0.3817(4) 0.7796(4) 0.5644(4) 0.0703(19) Uani 1 d . U
O8W O 0.3354(11) 0.9587(9) 0.5665(7) 0.220(5) Uani 1 d . U
O9W O 0.9869(4) 0.1065(3) 0.3446(3) 0.0568(16) Uani 1 d . U
O10W O 0.5039(5) 0.4835(4) 0.2417(4) 0.0767(19) Uani 1 d . U
O11W O 0.0678(7) 0.3945(6) 0.0085(5) 0.128(3) Uani 1 d . U
O12W O 0.1636(8) 0.9940(6) 0.5690(4) 0.161(5) Uani 1 d . U
N1 N 0.2746(3) 0.4754(3) 0.2035(3) 0.0253(11) Uani 1 d . U
N2 N 0.1228(4) 0.2500(3) 0.1899(3) 0.0318(12) Uani 1 d . U
C1 C 0.0003(4) 0.1936(3) 0.6328(4) 0.0319(14) Uani 1 d . U
H1C H 0.0165 0.1873 0.6851 0.038 Uiso 1 calc R .
H1D H -0.0608 0.1882 0.6149 0.038 Uiso 1 calc R .
C2 C 0.0425(6) 0.1349(4) 0.5993(4) 0.0447(18) Uani 1 d . U
H2C H 0.1005 0.1289 0.6295 0.054 Uiso 1 calc R .
H2D H 0.0127 0.0907 0.6007 0.054 Uiso 1 calc R .
C3 C 0.0440(5) 0.1479(4) 0.5225(4) 0.0368(16) Uani 1 d . U
C4 C 0.2378(4) 0.2331(3) 0.5165(4) 0.0294(13) Uani 1 d . U
H4C H 0.2597 0.2079 0.5621 0.035 Uiso 1 calc R .
H4D H 0.1976 0.2021 0.4835 0.035 Uiso 1 calc R .
C5 C 0.3110(4) 0.2482(4) 0.4847(4) 0.0324(15) Uani 1 d . U
H5C H 0.3604 0.2631 0.5231 0.039 Uiso 1 calc R .
H5D H 0.3256 0.2053 0.4630 0.039 Uiso 1 calc R .
C6 C 0.2863(4) 0.3057(3) 0.4277(3) 0.0250(12) Uani 1 d . U
C7 C 0.3820(4) 0.4670(3) 0.5252(3) 0.0262(13) Uani 1 d D U
H7A H 0.4098 0.4213 0.5363 0.031 Uiso 1 calc DR .
H7B H 0.3696 0.4748 0.4732 0.031 Uiso 1 calc DR .
C8 C 0.4411(4) 0.5244(4) 0.5651(4) 0.0333(15) Uani 1 d . U
H8A H 0.4913 0.5245 0.5479 0.040 Uiso 1 calc R .
H8B H 0.4593 0.5124 0.6164 0.040 Uiso 1 calc R .
C9 C 0.4042(4) 0.6006(4) 0.5573(3) 0.0270(13) Uani 1 d . U
C10 C 0.3242(4) 0.6578(4) 0.6988(4) 0.0383(15) Uani 1 d . U
H10A H 0.3737 0.6314 0.7262 0.046 Uiso 1 calc R .
H10B H 0.3405 0.6844 0.6617 0.046 Uiso 1 calc R .
C11 C 0.3010(6) 0.7096(6) 0.7495(6) 0.074(3) Uani 1 d . U
H11A H 0.3058 0.6848 0.7948 0.089 Uiso 1 calc R .
H11B H 0.3441 0.7464 0.7599 0.089 Uiso 1 calc R .
C12 C 0.2186(5) 0.7451(4) 0.7290(4) 0.0412(17) Uani 1 d . U
C13 C 0.1084(4) 0.6132(4) 0.8219(3) 0.0284(13) Uani 1 d . U
H13A H 0.1655 0.6043 0.8526 0.034 Uiso 1 calc R .
H13B H 0.1036 0.6636 0.8114 0.034 Uiso 1 calc R .
C14 C 0.0459(4) 0.5937(4) 0.8640(4) 0.0389(16) Uani 1 d . U
H14A H 0.0447 0.6314 0.8981 0.047 Uiso 1 calc R .
H14B H 0.0649 0.5507 0.8915 0.047 Uiso 1 calc R .
C15 C -0.0443(4) 0.5822(4) 0.8128(3) 0.0268(13) Uani 1 d . U
C16 C -0.0434(4) 0.3904(3) 0.7994(3) 0.0268(13) Uani 1 d . U
H16A H 0.0043 0.3976 0.8422 0.032 Uiso 1 calc R .
H16B H -0.0887 0.4222 0.8026 0.032 Uiso 1 calc R .
C17 C -0.0743(5) 0.3129(4) 0.7978(4) 0.0379(16) Uani 1 d . U
H17A H -0.0259 0.2811 0.8078 0.046 Uiso 1 calc R .
H17B H -0.1025 0.3061 0.8354 0.046 Uiso 1 calc R .
C18 C -0.1353(4) 0.2951(3) 0.7240(3) 0.0260(13) Uani 1 d . U
C19 C 0.2734(4) 0.5328(3) 0.2436(3) 0.0249(12) Uani 1 d . U
C20 C 0.2868(5) 0.5993(4) 0.2200(4) 0.0352(15) Uani 1 d . U
H20 H 0.2858 0.6388 0.2488 0.042 Uiso 1 calc R .
C21 C 0.3016(5) 0.6072(4) 0.1533(4) 0.0395(16) Uani 1 d . U
H21 H 0.3098 0.6521 0.1364 0.047 Uiso 1 calc R .
C22 C 0.3042(5) 0.5478(4) 0.1116(4) 0.0405(16) Uani 1 d . U
H22 H 0.3162 0.5518 0.0672 0.049 Uiso 1 calc R .
C23 C 0.2884(5) 0.4817(4) 0.1378(3) 0.0316(14) Uani 1 d . U
C24 C 0.2524(4) 0.5193(3) 0.3138(3) 0.0240(12) Uani 1 d . U
C25 C 0.2885(5) 0.4129(4) 0.0977(4) 0.0375(16) Uani 1 d . U
C26 C 0.0743(4) 0.2724(3) 0.2943(3) 0.0238(12) Uani 1 d . U
C27 C 0.0634(4) 0.2365(4) 0.2228(3) 0.0270(13) Uani 1 d . U
C28 C -0.0071(5) 0.1947(4) 0.1901(4) 0.0425(17) Uani 1 d . U
H28 H -0.0477 0.1868 0.2145 0.051 Uiso 1 calc R .
C29 C -0.0181(5) 0.1657(5) 0.1248(4) 0.0468(18) Uani 1 d . U
C30 C 0.0425(6) 0.1778(5) 0.0942(5) 0.060(2) Uani 1 d . U
H30 H 0.0372 0.1581 0.0487 0.072 Uiso 1 calc R .
C31 C 0.1128(5) 0.2177(4) 0.1253(4) 0.0447(17) Uani 1 d . U
H31 H 0.1545 0.2228 0.1014 0.054 Uiso 1 calc R .

loop_
_atom_site_aniso_label
_atom_site_aniso_U_11
_atom_site_aniso_U_22
_atom_site_aniso_U_33
_atom_site_aniso_U_23
_atom_site_aniso_U_13
_atom_site_aniso_U_12
Nd1 0.01958(15) 0.02284(17) 0.01741(15) 0.00058(12) 0.00278(12) 0.00358(13)
Nd2 0.02294(16) 0.01841(17) 0.02013(16) -0.00125(12) 0.01010(12) 0.00117(13)
Nd3 0.01734(14) 0.01679(16) 0.01399(14) -0.00100(11) 0.00395(11) -0.00090(12)
Nd4 0.01478(14) 0.01349(15) 0.01202(14) -0.00056(11) 0.00390(11) 0.00045(11)
Nd5 0.01665(14) 0.01541(15) 0.01371(14) -0.00002(11) 0.00386(11) -0.00071(12)
Ge1 0.0201(3) 0.0177(3) 0.0160(3) 0.0025(2) 0.0039(2) -0.0011(2)
Ge2 0.0197(3) 0.0175(3) 0.0151(3) 0.0003(2) 0.0038(2) 0.0015(2)
Ge3 0.0157(3) 0.0191(3) 0.0157(3) 0.0014(2) 0.0036(2) 0.0005(2)
Ge4 0.0177(3) 0.0183(3) 0.0155(3) -0.0015(2) 0.0018(2) -0.0015(2)
Ge5 0.0200(3) 0.0200(3) 0.0143(3) -0.0012(2) 0.0027(2) 0.0009(2)
Ge6 0.0187(3) 0.0223(3) 0.0141(3) 0.0023(2) 0.0045(2) 0.0006(2)
O1 0.0224(19) 0.028(2) 0.022(2) 0.0014(17) 0.0058(16) 0.0024(17)
O2 0.0223(19) 0.021(2) 0.0159(18) 0.0014(16) 0.0053(15) 0.0007(16)
O3 0.025(2) 0.030(2) 0.0172(18) -0.0052(17) 0.0017(16) 0.0076(18)
O4 0.0217(19) 0.031(2) 0.0204(19) 0.0041(17) 0.0045(16) 0.0015(18)
O5 0.0210(19) 0.021(2) 0.0222(19) 0.0013(16) 0.0031(16) 0.0001(16)
O6 0.0205(18) 0.021(2) 0.0188(18) -0.0003(16) 0.0049(15) 0.0034(16)
O7 0.0195(18) 0.025(2) 0.0145(18) 0.0002(16) 0.0038(15) 0.0012(16)
O8 0.0192(18) 0.025(2) 0.0197(18) 0.0035(16) 0.0048(15) -0.0030(16)
O9 0.0227(18) 0.0135(18) 0.0166(18) -0.0030(15) 0.0012(15) 0.0021(15)
O10 0.0198(18) 0.024(2) 0.0171(18) 0.0005(16) 0.0032(15) 0.0020(17)
O11 0.0210(19) 0.023(2) 0.0174(18) 0.0029(16) 0.0027(15) -0.0030(16)
O12 0.0246(19) 0.0180(19) 0.0156(18) 0.0003(16) 0.0003(15) 0.0020(16)
O13 0.124(6) 0.041(3) 0.036(3) -0.004(3) 0.025(3) 0.027(4)
O14 0.041(2) 0.023(2) 0.037(2) 0.0086(19) 0.009(2) 0.007(2)
O15 0.035(2) 0.042(3) 0.026(2) 0.002(2) 0.0155(19) 0.013(2)
O16 0.0226(19) 0.024(2) 0.0227(19) -0.0037(17) 0.0067(16) 0.0046(17)
O17 0.034(3) 0.037(3) 0.045(3) 0.001(2) 0.000(2) -0.007(2)
O18 0.023(2) 0.035(2) 0.036(2) -0.002(2) -0.0008(18) 0.0001(19)
O19 0.044(3) 0.029(3) 0.040(3) -0.009(2) -0.002(2) -0.001(2)
O20 0.036(2) 0.032(2) 0.028(2) -0.0078(19) 0.0070(19) -0.011(2)
O21 0.030(2) 0.040(3) 0.029(2) 0.001(2) 0.0123(19) 0.007(2)
O22 0.030(2) 0.029(2) 0.0144(18) -0.0008(17) 0.0053(16) 0.0026(18)
O23 0.038(3) 0.029(2) 0.032(2) 0.003(2) 0.010(2) -0.011(2)
O24 0.030(2) 0.026(2) 0.024(2) 0.0060(18) 0.0078(17) -0.0025(18)
O25 0.028(2) 0.020(2) 0.027(2) 0.0011(17) 0.0112(17) 0.0001(17)
O26 0.033(2) 0.025(2) 0.031(2) -0.0072(19) 0.0136(19) -0.0036(19)
O27 0.047(3) 0.032(2) 0.028(2) -0.002(2) 0.020(2) -0.003(2)
O28 0.119(5) 0.050(4) 0.043(3) -0.009(3) 0.047(4) -0.018(4)
O29 0.037(2) 0.029(2) 0.027(2) -0.0041(19) 0.0183(19) -0.001(2)
O30 0.0229(19) 0.027(2) 0.0218(19) -0.0070(17) 0.0088(16) -0.0019(17)
O1W 0.021(2) 0.036(2) 0.020(2) 0.0020(18) 0.0055(16) 0.0046(19)
O2W 0.053(3) 0.053(4) 0.065(4) -0.008(3) -0.027(3) 0.006(3)
O3W 0.085(5) 0.132(7) 0.061(4) 0.016(5) 0.012(4) 0.037(5)
O4W 0.035(3) 0.034(3) 0.030(2) 0.010(2) 0.002(2) -0.005(2)
O5W 0.043(3) 0.050(3) 0.041(3) 0.001(3) 0.008(2) -0.013(3)
O6W 0.032(3) 0.054(3) 0.045(3) 0.013(3) 0.001(2) -0.009(2)
O7W 0.059(4) 0.064(4) 0.074(4) 0.009(3) -0.004(3) -0.011(3)
O8W 0.246(11) 0.245(11) 0.147(9) 0.023(9) 0.019(9) -0.020(10)
O9W 0.059(4) 0.054(4) 0.050(4) -0.009(3) 0.003(3) -0.008(3)
O10W 0.089(5) 0.070(4) 0.074(4) 0.018(4) 0.030(4) -0.010(4)
O11W 0.138(7) 0.166(8) 0.074(5) -0.005(5) 0.018(5) 0.029(6)
O12W 0.269(11) 0.171(9) 0.063(5) 0.051(6) 0.079(6) 0.140(9)
N1 0.028(2) 0.024(2) 0.027(2) -0.001(2) 0.013(2) 0.001(2)
N2 0.034(3) 0.036(3) 0.029(3) -0.005(2) 0.015(2) 0.002(2)
C1 0.039(3) 0.022(3) 0.033(3) 0.008(3) 0.007(3) -0.005(3)
C2 0.068(5) 0.028(4) 0.035(4) 0.006(3) 0.011(3) 0.011(3)
C3 0.046(4) 0.031(3) 0.030(3) 0.006(3) 0.006(3) 0.004(3)
C4 0.042(3) 0.019(3) 0.031(3) 0.001(2) 0.015(3) 0.009(3)
C5 0.032(3) 0.038(4) 0.028(3) 0.003(3) 0.010(3) 0.012(3)
C6 0.022(3) 0.031(3) 0.024(3) 0.000(2) 0.009(2) 0.001(2)
C7 0.021(3) 0.030(3) 0.028(3) 0.000(3) 0.007(2) 0.000(2)
C8 0.024(3) 0.035(4) 0.037(3) 0.005(3) 0.003(3) 0.003(3)
C9 0.024(3) 0.034(3) 0.023(3) 0.003(3) 0.006(2) -0.007(3)
C10 0.035(3) 0.038(3) 0.038(3) -0.009(3) 0.005(3) -0.009(3)
C11 0.058(5) 0.065(5) 0.082(5) -0.027(5) -0.010(4) 0.005(4)
C12 0.040(3) 0.033(3) 0.038(3) -0.009(3) -0.008(3) -0.003(3)
C13 0.028(3) 0.031(3) 0.025(3) -0.008(3) 0.005(2) -0.002(3)
C14 0.034(3) 0.058(4) 0.023(3) -0.006(3) 0.007(3) -0.004(3)
C15 0.028(3) 0.031(3) 0.021(3) 0.004(2) 0.006(2) 0.004(3)
C16 0.028(3) 0.034(3) 0.023(3) 0.001(2) 0.013(2) -0.003(3)
C17 0.043(4) 0.040(4) 0.028(3) 0.005(3) 0.005(3) -0.010(3)
C18 0.027(3) 0.025(3) 0.025(3) 0.003(2) 0.006(2) 0.000(2)
C19 0.029(3) 0.021(3) 0.028(3) -0.001(2) 0.013(2) -0.003(2)
C20 0.045(4) 0.030(3) 0.034(3) 0.000(3) 0.017(3) -0.004(3)
C21 0.059(4) 0.028(3) 0.035(3) 0.006(3) 0.019(3) -0.009(3)
C22 0.053(4) 0.038(4) 0.038(3) 0.003(3) 0.024(3) -0.008(3)
C23 0.048(3) 0.028(3) 0.025(3) -0.002(3) 0.020(3) -0.002(3)
C24 0.024(3) 0.027(3) 0.021(3) -0.001(2) 0.005(2) 0.002(2)
C25 0.053(4) 0.040(4) 0.023(3) -0.006(3) 0.016(3) -0.002(3)
C26 0.024(3) 0.027(3) 0.022(3) -0.003(2) 0.008(2) 0.000(2)
C27 0.025(3) 0.031(3) 0.025(3) -0.008(3) 0.007(2) -0.002(3)
C28 0.038(3) 0.048(4) 0.041(4) -0.013(3) 0.011(3) -0.017(3)
C29 0.041(4) 0.067(5) 0.036(3) -0.034(3) 0.017(3) -0.026(4)
C30 0.055(4) 0.084(5) 0.045(4) -0.037(4) 0.020(4) -0.022(4)
C31 0.043(4) 0.058(4) 0.039(3) -0.019(3) 0.022(3) -0.006(3)

loop_
_atom_type_symbol
_atom_type_description
_atom_type_scat_dispersion_real
_atom_type_scat_dispersion_imag
_atom_type_scat_source
H H 0.0000 0.0000 'International Tables Vol C Tables 4.2.6.8 and 6.1.1.4'
C C 0.0033 0.0016 'International Tables Vol C Tables 4.2.6.8 and 6.1.1.4'
N N 0.0061 0.0033 'International Tables Vol C Tables 4.2.6.8 and 6.1.1.4'
O O 0.0106 0.0060 'International Tables Vol C Tables 4.2.6.8 and 6.1.1.4'
Ge Ge 0.1547 1.8001 'International Tables Vol C Tables 4.2.6.8 and 6.1.1.4'
Nd Nd -0.1943 3.0179 'International Tables Vol C Tables 4.2.6.8 and 6.1.1.4'

loop_
_geom_angle_atom_site_label_1
_geom_angle_atom_site_label_2
_geom_angle_atom_site_label_3
_geom_angle
_geom_angle_site_symmetry_1
_geom_angle_site_symmetry_3
Ge6 Nd1 Ge2 104.839(17) . .
O1 Nd1 Ge2 29.94(9) . .
O1 Nd1 Ge6 83.25(9) . .
O1 Nd1 O3 112.58(12) . .
O1 Nd1 O4 145.32(12) . .
O1 Nd1 O3W 108.3(2) . .
O2 Nd1 Ge2 29.51(9) . .
O2 Nd1 Ge6 129.76(9) . .
O2 Nd1 O1 58.79(13) . .
O2 Nd1 O3 55.66(12) . .
O2 Nd1 O4 107.36(13) . .
O2 Nd1 O6 113.05(12) . .
O2 Nd1 O1W 71.65(13) . .
O2 Nd1 O3W 148.14(19) . .
O3 Nd1 Ge2 82.76(8) . .
O3 Nd1 Ge6 129.97(8) . .
O4 Nd1 Ge2 126.49(9) . .
O4 Nd1 Ge6 84.87(9) . .
O4 Nd1 O3 54.58(12) . .
O5 Nd1 Ge2 129.94(9) . .
O5 Nd1 Ge6 30.12(9) . .
O5 Nd1 O1 112.98(13) . .
O5 Nd1 O2 144.23(12) . .
O5 Nd1 O3 110.29(13) . .
O5 Nd1 O4 57.65(13) . .
O5 Nd1 O6 59.28(13) . .
O5 Nd1 O1W 72.70(13) . .
O5 Nd1 O3W 66.51(18) . .
O6 Nd1 Ge2 83.81(9) . .
O6 Nd1 Ge6 29.87(9) . .
O6 Nd1 O1 56.82(13) . .
O6 Nd1 O3 148.02(11) . .
O6 Nd1 O4 114.52(12) . .
O6 Nd1 O3W 71.3(2) . .
O19 Nd1 Ge2 79.70(12) 2_546 .
O19 Nd1 Ge6 119.95(13) 2_546 .
O19 Nd1 O1 72.72(15) 2_546 .
O19 Nd1 O2 81.28(16) 2_546 .
O19 Nd1 O3 110.09(15) 2_546 .
O19 Nd1 O4 140.26(14) 2_546 .
O19 Nd1 O5 132.16(16) 2_546 .
O19 Nd1 O6 95.80(15) 2_546 .
O19 Nd1 O1W 144.49(15) 2_546 .
O19 Nd1 O2W 71.19(18) 2_546 .
O19 Nd1 O3W 66.9(2) 2_546 .
O1W Nd1 Ge2 65.38(10) . .
O1W Nd1 Ge6 66.53(10) . .
O1W Nd1 O1 73.70(13) . .
O1W Nd1 O3 73.01(13) . .
O1W Nd1 O4 71.67(13) . .
O1W Nd1 O6 75.01(13) . .
O1W Nd1 O3W 136.30(18) . .
O2W Nd1 Ge2 129.10(17) . .
O2W Nd1 Ge6 125.74(17) . .
O2W Nd1 O1 141.94(17) . .
O2W Nd1 O2 103.7(2) . .
O2W Nd1 O3 69.98(18) . .
O2W Nd1 O4 69.07(16) . .
O2W Nd1 O5 100.10(19) . .
O2W Nd1 O6 138.70(19) . .
O2W Nd1 O1W 136.79(18) . .
O2W Nd1 O3W 67.6(2) . .
O3W Nd1 Ge2 135.1(2) . .
O3W Nd1 Ge6 70.36(16) . .
O3W Nd1 O3 135.8(2) . .
O3W Nd1 O4 98.1(2) . .
O15 Nd2 Nd4 71.36(10) . .
O15 Nd2 O21 141.45(15) . 3_566
O15 Nd2 O25 79.89(14) . .
O15 Nd2 O30 68.50(14) . .
O15 Nd2 O6W 69.72(16) . .
O15 Nd2 N1 126.51(16) . .
O15 Nd2 N2 99.69(17) . .
O21 Nd2 Nd4 74.13(11) 3_566 .
O21 Nd2 O30 73.67(14) 3_566 .
O21 Nd2 O6W 140.75(16) 3_566 .
O21 Nd2 N1 71.59(16) 3_566 .
O21 Nd2 N2 65.61(16) 3_566 .
O23 Nd2 Nd4 139.74(12) 4_665 .
O23 Nd2 O15 77.61(15) 4_665 .
O23 Nd2 O21 121.92(15) 4_665 3_566
O23 Nd2 O25 155.29(15) 4_665 .
O23 Nd2 O27 70.01(16) 4_665 .
O23 Nd2 O30 107.53(16) 4_665 .
O23 Nd2 O6W 80.38(17) 4_665 .
O23 Nd2 N1 126.28(17) 4_665 .
O23 Nd2 N2 66.95(17) 4_665 .
O25 Nd2 Nd4 36.11(10) . .
O25 Nd2 O21 82.38(14) . 3_566
O25 Nd2 O30 72.99(13) . .
O25 Nd2 O6W 82.37(16) . .
O25 Nd2 N1 61.98(15) . .
O25 Nd2 N2 127.50(15) . .
O27 Nd2 Nd4 147.24(11) . .
O27 Nd2 O15 140.60(16) . .
O27 Nd2 O21 76.73(15) . 3_566
O27 Nd2 O25 125.10(15) . .
O27 Nd2 O30 142.49(14) . .
O27 Nd2 O6W 83.02(17) . .
O27 Nd2 N1 63.32(16) . .
O27 Nd2 N2 87.95(16) . .
O30 Nd2 Nd4 36.90(9) . .
O30 Nd2 N1 125.53(15) . .
O30 Nd2 N2 59.02(15) . .
O6W Nd2 Nd4 110.98(13) . .
O6W Nd2 O30 134.32(15) . .
O6W Nd2 N1 69.30(16) . .
O6W Nd2 N2 147.24(17) . .
N1 Nd2 Nd4 93.15(12) . .
N1 Nd2 N2 132.88(17) . .
N2 Nd2 Nd4 93.40(12) . .
Nd4 Nd3 Nd5 116.89(2) . 3_566
Ge1 Nd3 Nd4 101.481(18) . .
Ge1 Nd3 Nd5 59.47(2) . 3_566
O7 Nd3 Nd4 106.77(10) . .
O7 Nd3 Nd5 34.19(9) . 3_566
O7 Nd3 Ge1 25.85(9) . .
O7 Nd3 O8 80.26(13) . .
O7 Nd3 O10 67.91(13) . 3_566
O7 Nd3 O11 117.99(14) . 3_566
O7 Nd3 O14 72.36(15) . .
O7 Nd3 O20 136.40(15) . 3_566
O7 Nd3 O29 147.79(14) . .
O7 Nd3 O5W 84.41(15) . .
O8 Nd3 Nd4 35.59(9) . .
O8 Nd3 Nd5 105.52(10) . 3_566
O8 Nd3 Ge1 67.53(9) . .
O8 Nd3 O10 119.70(14) . 3_566
O8 Nd3 O14 76.01(15) . .
O8 Nd3 O20 139.74(15) . 3_566
O8 Nd3 O29 77.65(14) . .
O8 Nd3 O5W 142.69(15) . .
O10 Nd3 Nd4 108.62(10) 3_566 .
O10 Nd3 Nd5 34.48(9) 3_566 3_566
O10 Nd3 Ge1 93.66(9) 3_566 .
O10 Nd3 O14 132.79(15) 3_566 .
O10 Nd3 O20 74.61(15) 3_566 3_566
O10 Nd3 O29 144.10(13) 3_566 .
O10 Nd3 O5W 84.57(16) 3_566 .
O11 Nd3 Nd4 35.63(9) 3_566 .
O11 Nd3 Nd5 105.88(10) 3_566 3_566
O11 Nd3 Ge1 127.27(9) 3_566 .
O11 Nd3 O8 69.77(13) 3_566 .
O11 Nd3 O10 81.76(14) 3_566 3_566
O11 Nd3 O14 141.06(15) 3_566 .
O11 Nd3 O20 76.28(14) 3_566 3_566
O11 Nd3 O29 75.40(14) 3_566 .
O11 Nd3 O5W 146.25(14) 3_566 .
O14 Nd3 Nd4 106.37(12) . .
O14 Nd3 Nd5 100.61(12) . 3_566
O14 Nd3 Ge1 48.58(11) . .
O14 Nd3 O29 79.72(15) . .
O14 Nd3 O5W 66.95(16) . .
O20 Nd3 Nd4 105.65(11) 3_566 .
O20 Nd3 Nd5 104.03(12) 3_566 3_566
O20 Nd3 Ge1 152.66(11) 3_566 .
O20 Nd3 O14 124.08(16) 3_566 .
O20 Nd3 O29 73.32(15) 3_566 .
O20 Nd3 O5W 70.38(15) 3_566 .
O29 Nd3 Nd4 65.88(10) . .
O29 Nd3 Nd5 176.81(10) . 3_566
O29 Nd3 Ge1 122.21(10) . .
O29 Nd3 O5W 99.35(16) . .
O5W Nd3 Nd4 165.05(12) . .
O5W Nd3 Nd5 77.95(12) . 3_566
O5W Nd3 Ge1 84.19(11) . .
Nd3 Nd4 Nd2 116.32(2) . .
Nd5 Nd4 Nd2 116.415(15) . .
Nd5 Nd4 Nd3 127.249(16) . .
Ge2 Nd4 Nd2 104.00(3) . .
Ge2 Nd4 Nd3 61.27(2) . .
Ge2 Nd4 Nd5 106.37(2) . .
O8 Nd4 Nd2 118.02(11) . .
O8 Nd4 Nd3 36.29(9) . .
O8 Nd4 Nd5 113.52(10) . .
O8 Nd4 Ge2 26.06(9) . .
O8 Nd4 O11 70.97(13) . 3_566
O8 Nd4 O16 68.67(14) . .
O8 Nd4 O22 132.87(14) . 3_566
O8 Nd4 O25 139.64(14) . .
O8 Nd4 O30 87.27(14) . .
O9 Nd4 Nd2 120.84(10) . .
O9 Nd4 Nd3 111.15(10) . .
O9 Nd4 Nd5 36.36(9) . .
O9 Nd4 Ge2 70.38(10) . .
O9 Nd4 O8 82.91(14) . .
O9 Nd4 O11 122.81(14) . 3_566
O9 Nd4 O16 74.40(13) . .
O9 Nd4 O22 139.88(14) . 3_566
O9 Nd4 O25 90.44(14) . .
O9 Nd4 O30 143.62(13) . .
O11 Nd4 Nd2 116.34(10) 3_566 .
O11 Nd4 Nd3 36.15(10) 3_566 .
O11 Nd4 Nd5 113.68(10) 3_566 .
O11 Nd4 Ge2 96.84(10) 3_566 .
O11 Nd4 O16 133.15(14) 3_566 .
O11 Nd4 O22 68.16(14) 3_566 3_566
O11 Nd4 O25 140.83(14) 3_566 .
O11 Nd4 O30 86.03(14) 3_566 .
O12 Nd4 Nd2 116.98(10) 3_566 .
O12 Nd4 Nd3 112.69(10) 3_566 .
O12 Nd4 Nd5 36.91(9) 3_566 .
O12 Nd4 Ge2 133.85(10) 3_566 .
O12 Nd4 O8 124.98(14) 3_566 .
O12 Nd4 O9 70.87(13) 3_566 .
O12 Nd4 O11 83.86(14) 3_566 3_566
O12 Nd4 O16 139.76(14) 3_566 .
O12 Nd4 O22 72.61(13) 3_566 3_566
O12 Nd4 O25 89.23(14) 3_566 .
O12 Nd4 O30 139.97(13) 3_566 .
O16 Nd4 Nd2 65.94(10) . .
O16 Nd4 Nd3 98.27(10) . .
O16 Nd4 Nd5 103.62(10) . .
O16 Nd4 Ge2 44.11(10) . .
O16 Nd4 O22 129.46(13) . 3_566
O16 Nd4 O30 69.40(13) . .
O22 Nd4 Nd2 63.95(10) 3_566 .
O22 Nd4 Nd3 97.77(10) 3_566 .
O22 Nd4 Nd5 103.77(10) 3_566 .
O22 Nd4 Ge2 149.74(10) 3_566 .
O25 Nd4 Nd2 36.65(10) . .
O25 Nd4 Nd3 152.93(10) . .
O25 Nd4 Nd5 79.82(10) . .
O25 Nd4 Ge2 115.04(10) . .
O25 Nd4 O16 71.18(14) . .
O25 Nd4 O22 72.96(14) . 3_566
O25 Nd4 O30 74.86(14) . .
O30 Nd4 Nd2 38.24(10) . .
O30 Nd4 Nd3 78.09(10) . .
O30 Nd4 Nd5 154.65(10) . .
O30 Nd4 Ge2 85.77(10) . .
O30 Nd4 O22 67.67(14) . 3_566
Nd4 Nd5 Nd3 115.861(16) . 3_566
O7 Nd5 Nd3 34.14(9) 3_566 3_566
O7 Nd5 Nd4 106.06(10) 3_566 .
O7 Nd5 O10 67.96(13) 3_566 .
O7 Nd5 O12 79.38(14) 3_566 3_566
O7 Nd5 O18 139.68(15) 3_566 .
O7 Nd5 O24 74.99(14) 3_566 3_566
O7 Nd5 O26 141.62(13) 3_566 .
O7 Nd5 O4W 83.79(15) 3_566 .
O9 Nd5 Nd3 102.17(10) . 3_566
O9 Nd5 Nd4 35.75(9) . .
O9 Nd5 O7 114.24(14) . 3_566
O9 Nd5 O10 78.85(13) . .
O9 Nd5 O12 69.16(13) . 3_566
O9 Nd5 O18 78.14(14) . .
O9 Nd5 O24 132.77(13) . 3_566
O9 Nd5 O26 80.65(14) . .
O9 Nd5 O4W 151.03(13) . .
O10 Nd5 Nd3 34.58(9) . 3_566
O10 Nd5 Nd4 107.64(10) . .
O10 Nd5 O12 118.59(14) . 3_566
O10 Nd5 O18 78.07(15) . .
O10 Nd5 O24 139.66(14) . 3_566
O10 Nd5 O26 149.79(14) . .
O10 Nd5 O4W 88.26(14) . .
O12 Nd5 Nd3 104.38(10) 3_566 3_566
O12 Nd5 Nd4 35.74(9) 3_566 .
O12 Nd5 O18 138.11(15) 3_566 .
O12 Nd5 O24 67.49(14) 3_566 3_566
O12 Nd5 O26 73.37(14) 3_566 .
O12 Nd5 O4W 138.96(14) 3_566 .
O18 Nd5 Nd3 107.58(12) . 3_566
O18 Nd5 Nd4 104.42(11) . .
O18 Nd5 O24 126.18(15) . 3_566
O18 Nd5 O26 76.16(15) . .
O18 Nd5 O4W 73.83(15) . .
O24 Nd5 Nd3 105.84(10) 3_566 3_566
O24 Nd5 Nd4 97.24(10) 3_566 .
O24 Nd5 O26 69.88(14) 3_566 .
O24 Nd5 O4W 72.09(14) 3_566 .
O26 Nd5 Nd3 175.63(10) . 3_566
O26 Nd5 Nd4 64.58(10) . .
O4W Nd5 Nd3 79.80(11) . 3_566
O4W Nd5 Nd4 163.46(11) . .
O4W Nd5 O26 99.39(15) . .
O1 Ge1 Nd3 91.65(13) . .
O1 Ge1 O6 88.12(18) . .
O1 Ge1 C1 115.5(3) . .
O6 Ge1 Nd3 138.29(13) . .
O6 Ge1 C1 111.7(2) . .
O7 Ge1 Nd3 36.48(13) . .
O7 Ge1 O1 115.70(19) . .
O7 Ge1 O6 108.60(18) . .
O7 Ge1 C1 114.1(2) . .
C1 Ge1 Nd3 105.9(2) . .
Nd1 Ge2 Nd4 112.68(3) . .
O1 Ge2 Nd1 47.15(14) . .
O1 Ge2 Nd4 133.90(13) . .
O1 Ge2 O2 89.78(18) . .
O1 Ge2 C4 108.9(2) . .
O2 Ge2 Nd1 43.81(13) . .
O2 Ge2 Nd4 91.48(12) . .
O2 Ge2 C4 113.9(2) . .
O8 Ge2 Nd1 107.58(14) . .
O8 Ge2 Nd4 35.94(13) . .
O8 Ge2 O1 103.00(18) . .
O8 Ge2 O2 112.68(19) . .
O8 Ge2 C4 122.5(2) . .
C4 Ge2 Nd1 129.3(2) . .
C4 Ge2 Nd4 112.4(2) . .
O2 Ge3 C7 118.3(2) . .
O3 Ge3 O2 92.18(19) . .
O3 Ge3 C7 111.8(2) . .
O9 Ge3 O2 106.86(18) . .
O9 Ge3 O3 110.91(18) . .
O9 Ge3 C7 114.6(2) . .
O3 Ge4 C10 109.9(3) . .
O4 Ge4 O3 92.5(2) . .
O4 Ge4 C10 111.4(3) . .
O10 Ge4 O3 109.60(19) . .
O10 Ge4 O4 115.59(19) . .
O10 Ge4 C10 115.4(3) . .
O4 Ge5 O5 89.15(19) . .
O4 Ge5 C13 109.4(2) . .
O5 Ge5 C13 112.9(2) . .
O11 Ge5 O4 104.84(19) . .
O11 Ge5 O5 113.73(18) . .
O11 Ge5 C13 121.3(2) . .
O5 Ge6 Nd1 43.88(13) . .
O5 Ge6 C16 107.1(2) . .
O6 Ge6 Nd1 46.31(13) . .
O6 Ge6 O5 88.97(19) . .
O6 Ge6 C16 112.2(2) . .
O12 Ge6 Nd1 108.31(14) . .
O12 Ge6 O5 105.00(19) . .
O12 Ge6 O6 112.53(18) . .
O12 Ge6 C16 124.4(2) . .
C16 Ge6 Nd1 126.3(2) . .
Ge1 O1 Nd1 105.55(18) . .
Ge1 O1 Ge2 130.7(2) . .
Ge2 O1 Nd1 102.91(18) . .
Ge2 O2 Nd1 106.68(18) . .
Ge3 O2 Nd1 111.10(18) . .
Ge3 O2 Ge2 125.8(2) . .
Ge3 O3 Nd1 97.32(18) . .
Ge3 O3 Ge4 130.7(2) . .
Ge4 O3 Nd1 100.42(18) . .
Ge4 O4 Nd1 109.39(19) . .
Ge4 O4 Ge5 130.2(2) . .
Ge5 O4 Nd1 102.10(18) . .
Ge5 O5 Nd1 109.18(19) . .
Ge5 O5 Ge6 128.7(2) . .
Ge6 O5 Nd1 106.00(18) . .
Ge1 O6 Nd1 106.61(17) . .
Ge6 O6 Nd1 103.81(18) . .
Ge6 O6 Ge1 127.8(2) . .
Nd3 O7 Nd5 111.67(14) . 3_566
Ge1 O7 Nd3 117.7(2) . .
Ge1 O7 Nd5 128.6(2) . 3_566
Nd4 O8 Nd3 108.12(15) . .
Ge2 O8 Nd3 129.8(2) . .
Ge2 O8 Nd4 118.00(19) . .
Nd4 O9 Nd5 107.88(14) . .
Ge3 O9 Nd4 124.58(19) . .
Ge3 O9 Nd5 119.85(19) . .
Nd5 O10 Nd3 110.94(15) . 3_566
Ge4 O10 Nd3 119.6(2) . 3_566
Ge4 O10 Nd5 128.8(2) . .
Nd4 O11 Nd3 108.22(15) 3_566 3_566
Ge5 O11 Nd3 129.5(2) . 3_566
Ge5 O11 Nd4 119.1(2) . 3_566
Nd4 O12 Nd5 107.35(14) 3_566 3_566
Ge6 O12 Nd4 129.6(2) . 3_566
Ge6 O12 Nd5 119.0(2) . 3_566
C3 O14 Nd3 158.2(5) . .
C6 O15 Nd2 131.9(4) . .
C6 O16 Nd4 136.3(4) . .
C9 O18 Nd5 176.2(5) . .
C12 O19 Nd1 138.0(5) . 2_556
C12 O20 Nd3 145.2(5) . 3_566
C15 O21 Nd2 124.7(4) . 3_566
C15 O22 Nd4 141.0(4) . 3_566
C18 O23 Nd2 150.2(4) . 4_566
C18 O24 Nd5 146.8(4) . 3_566
Nd4 O25 Nd2 107.23(15) . .
C24 O25 Nd2 125.8(4) . .
C24 O25 Nd4 121.1(4) . .
C24 O26 Nd5 140.6(4) . .
C25 O27 Nd2 126.3(4) . .
C26 O29 Nd3 139.7(4) . .
Nd4 O30 Nd2 104.86(15) . .
C26 O30 Nd2 129.2(4) . .
C26 O30 Nd4 123.8(4) . .
C19 N1 Nd2 121.0(4) . .
C19 N1 C23 120.2(6) . .
C23 N1 Nd2 118.7(4) . .
C27 N2 Nd2 119.4(4) . .
C27 N2 C31 115.9(6) . .
C31 N2 Nd2 124.2(5) . .
C2 C1 Ge1 114.2(5) . .
C3 C2 C1 115.3(6) . .
O13 C3 O14 124.0(7) . .
O13 C3 C2 117.4(6) . .
O14 C3 C2 118.6(7) . .
C5 C4 Ge2 114.2(5) . .
C6 C5 C4 110.2(5) . .
O15 C6 O16 124.2(6) . .
O15 C6 C5 119.7(6) . .
O16 C6 C5 116.0(5) . .
C8 C7 Ge3 111.9(5) . .
C7 C8 C9 115.9(5) . .
O17 C9 O18 125.2(6) . .
O17 C9 C8 116.9(6) . .
O18 C9 C8 117.9(6) . .
C11 C10 Ge4 116.4(6) . .
C12 C11 C10 120.7(7) . .
O19 C12 C11 117.9(7) . .
O20 C12 O19 123.8(7) . .
O20 C12 C11 117.0(7) . .
C14 C13 Ge5 114.7(4) . .
C13 C14 C15 111.6(5) . .
O21 C15 C14 119.1(6) . .
O22 C15 O21 124.9(6) . .
O22 C15 C14 116.0(6) . .
C17 C16 Ge6 111.0(4) . .
C18 C17 C16 110.7(5) . .
O23 C18 O24 123.9(6) . .
O23 C18 C17 118.9(6) . .
O24 C18 C17 117.2(6) . .
N1 C19 C20 121.4(6) . .
N1 C19 C24 115.2(5) . .
C20 C19 C24 123.3(6) . .
C19 C20 C21 119.5(7) . .
C20 C21 C22 119.6(7) . .
C23 C22 C21 118.3(7) . .
N1 C23 C22 120.9(6) . .
N1 C23 C25 115.3(6) . .
C22 C23 C25 123.8(6) . .
O25 C24 C19 115.5(5) . .
O26 C24 O25 125.6(6) . .
O26 C24 C19 118.9(6) . .
O27 C25 C23 116.2(6) . .
O28 C25 O27 124.7(7) . .
O28 C25 C23 119.0(7) . .
O29 C26 O30 126.2(6) . .
O29 C26 C27 118.7(6) . .
O30 C26 C27 115.1(5) . .
N2 C27 C26 115.9(6) . .
N2 C27 C28 121.5(6) . .
C28 C27 C26 122.5(6) . .
C29 C28 C27 121.9(7) . .
C30 C29 C28 115.7(7) . .
C29 C30 C31 123.9(8) . .
N2 C31 C30 121.0(7) . .

loop_
_geom_bond_atom_site_label_1
_geom_bond_atom_site_label_2
_geom_bond_distance
_geom_bond_site_symmetry_2
Nd1 Ge2 3.5104(12) .
Nd1 Ge6 3.4817(14) .
Nd1 O1 2.640(4) .
Nd1 O2 2.537(4) .
Nd1 O3 2.916(5) .
Nd1 O4 2.691(5) .
Nd1 O5 2.511(4) .
Nd1 O6 2.593(4) .
Nd1 O19 2.447(5) 2_546
Nd1 O1W 2.535(4) .
Nd1 O2W 2.476(5) .
Nd1 O3W 2.677(7) .
Nd2 Nd4 4.0077(10) .
Nd2 O15 2.474(5) .
Nd2 O21 2.528(4) 3_566
Nd2 O23 2.341(4) 4_665
Nd2 O25 2.505(4) .
Nd2 O27 2.450(4) .
Nd2 O30 2.566(4) .
Nd2 O6W 2.532(5) .
Nd2 N1 2.587(5) .
Nd2 N2 2.753(6) .
Nd3 Nd4 3.8144(10) .
Nd3 Nd5 3.9238(10) 3_566
Nd3 Ge1 3.5296(13) .
Nd3 O7 2.370(4) .
Nd3 O8 2.376(4) .
Nd3 O10 2.384(4) 3_566
Nd3 O11 2.369(4) 3_566
Nd3 O14 2.467(4) .
Nd3 O20 2.444(4) 3_566
Nd3 O29 2.594(4) .
Nd3 O5W 2.684(5) .
Nd4 Nd5 3.8011(11) .
Nd4 Ge2 3.5132(11) .
Nd4 O8 2.336(4) .
Nd4 O9 2.334(4) .
Nd4 O11 2.339(4) 3_566
Nd4 O12 2.326(4) 3_566
Nd4 O16 2.487(4) .
Nd4 O22 2.523(4) 3_566
Nd4 O25 2.473(4) .
Nd4 O30 2.490(4) .
Nd5 Nd3 3.9238(10) 3_566
Nd5 O7 2.372(4) 3_566
Nd5 O9 2.368(4) .
Nd5 O10 2.379(4) .
Nd5 O12 2.392(4) 3_566
Nd5 O18 2.480(4) .
Nd5 O24 2.511(4) 3_566
Nd5 O26 2.657(4) .
Nd5 O4W 2.540(5) .
Ge1 O1 1.777(4) .
Ge1 O6 1.803(4) .
Ge1 O7 1.738(4) .
Ge1 C1 1.924(6) .
Ge2 O1 1.798(4) .
Ge2 O2 1.805(4) .
Ge2 O8 1.748(4) .
Ge2 C4 1.934(6) .
Ge3 O2 1.796(4) .
Ge3 O3 1.768(4) .
Ge3 O9 1.740(4) .
Ge3 C7 1.922(6) .
Ge4 O3 1.789(4) .
Ge4 O4 1.780(4) .
Ge4 O10 1.740(4) .
Ge4 C10 1.907(7) .
Ge5 O4 1.790(4) .
Ge5 O5 1.790(4) .
Ge5 O11 1.741(4) .
Ge5 C13 1.933(6) .
Ge6 O5 1.817(4) .
Ge6 O6 1.786(4) .
Ge6 O12 1.740(4) .
Ge6 C16 1.933(6) .
O7 Nd5 2.372(4) 3_566
O10 Nd3 2.384(4) 3_566
O11 Nd3 2.369(4) 3_566
O11 Nd4 2.339(4) 3_566
O12 Nd4 2.326(4) 3_566
O12 Nd5 2.392(4) 3_566
O13 C3 1.240(9) .
O14 C3 1.266(8) .
O15 C6 1.253(7) .
O16 C6 1.268(7) .
O17 C9 1.250(8) .
O18 C9 1.255(7) .
O19 Nd1 2.447(5) 2_556
O19 C12 1.268(9) .
O20 Nd3 2.444(4) 3_566
O20 C12 1.243(8) .
O21 Nd2 2.528(4) 3_566
O21 C15 1.259(8) .
O22 Nd4 2.523(4) 3_566
O22 C15 1.243(7) .
O23 Nd2 2.341(4) 4_566
O23 C18 1.251(7) .
O24 Nd5 2.511(4) 3_566
O24 C18 1.264(7) .
O25 C24 1.276(7) .
O26 C24 1.239(7) .
O27 C25 1.268(9) .
O28 C25 1.234(8) .
O29 C26 1.250(7) .
O30 C26 1.264(7) .
N1 C19 1.330(8) .
N1 C23 1.348(8) .
N2 C27 1.329(8) .
N2 C31 1.347(9) .
C1 C2 1.539(10) .
C2 C3 1.501(10) .
C4 C5 1.521(9) .
C5 C6 1.510(9) .
C7 C8 1.509(9) .
C8 C9 1.548(9) .
C10 C11 1.501(12) .
C11 C12 1.459(12) .
C13 C14 1.520(10) .
C14 C15 1.543(9) .
C16 C17 1.543(9) .
C17 C18 1.521(9) .
C19 C20 1.372(9) .
C19 C24 1.505(8) .
C20 C21 1.377(10) .
C21 C22 1.383(10) .
C22 C23 1.395(10) .
C23 C25 1.507(10) .
C26 C27 1.495(8) .
C27 C28 1.393(9) .
C28 C29 1.330(10) .
C29 C30 1.310(11) .
C30 C31 1.365(11) .

loop_
_geom_torsion_atom_site_label_1
_geom_torsion_atom_site_label_2
_geom_torsion_atom_site_label_3
_geom_torsion_atom_site_label_4
_geom_torsion
_geom_torsion_site_symmetry_1
_geom_torsion_site_symmetry_4
Nd1 Ge2 O1 Ge1 124.1(4) . .
Nd1 Ge2 O2 Ge3 -132.8(3) . .
Nd1 Ge2 O8 Nd3 -101.1(2) . .
Nd1 Ge2 O8 Nd4 104.60(18) . .
Nd1 Ge2 C4 C5 -100.9(5) . .
Nd1 Ge6 O5 Ge5 131.8(4) . .
Nd1 Ge6 O6 Ge1 -124.3(3) . .
Nd1 Ge6 O12 Nd4 -96.4(2) . 3_566
Nd1 Ge6 O12 Nd5 109.13(18) . 3_566
Nd1 Ge6 C16 C17 -96.3(5) . .
Nd1 O19 C12 O20 -162.5(5) 2_556 .
Nd1 O19 C12 C11 30.6(13) 2_556 .
Nd2 Nd4 Nd5 Nd3 178.896(9) . 3_566
Nd2 Nd4 Nd5 O7 143.74(9) . 3_566
Nd2 Nd4 Nd5 O9 -106.91(17) . .
Nd2 Nd4 Nd5 O10 -144.81(10) . .
Nd2 Nd4 Nd5 O12 100.49(17) . 3_566
Nd2 Nd4 Nd5 O18 -62.99(12) . .
Nd2 Nd4 Nd5 O24 67.34(10) . 3_566
Nd2 Nd4 Nd5 O26 3.71(11) . .
Nd2 Nd4 Nd5 O4W 18.7(4) . .
Nd2 Nd4 Ge2 Nd1 144.754(18) . .
Nd2 Nd4 Ge2 O1 -163.62(19) . .
Nd2 Nd4 Ge2 O2 105.25(13) . .
Nd2 Nd4 Ge2 O8 -126.3(2) . .
Nd2 Nd4 Ge2 C4 -11.4(2) . .
Nd2 Nd4 O8 Nd3 -97.12(14) . .
Nd2 Nd4 O8 Ge2 62.3(2) . .
Nd2 Nd4 O9 Nd5 93.60(14) . .
Nd2 Nd4 O9 Ge3 -55.4(3) . .
Nd2 Nd4 O16 C6 -31.7(5) . .
Nd2 Nd4 O25 C24 154.5(5) . .
Nd2 Nd4 O30 C26 -164.6(5) . .
Nd2 O15 C6 O16 -26.2(10) . .
Nd2 O15 C6 C5 155.4(5) . .
Nd2 O21 C15 O22 -36.0(9) 3_566 .
Nd2 O21 C15 C14 145.4(5) 3_566 .
Nd2 O23 C18 O24 122.2(8) 4_566 .
Nd2 O23 C18 C17 -58.4(12) 4_566 .
Nd2 O25 C24 O26 -172.7(4) . .
Nd2 O25 C24 C19 8.3(7) . .
Nd2 O27 C25 O28 177.0(6) . .
Nd2 O27 C25 C23 -3.1(9) . .
Nd2 O30 C26 O29 168.2(5) . .
Nd2 O30 C26 C27 -13.3(8) . .
Nd2 N1 C19 C20 -178.1(5) . .
Nd2 N1 C19 C24 -1.0(7) . .
Nd2 N1 C23 C22 179.6(5) . .
Nd2 N1 C23 C25 -2.5(8) . .
Nd2 N2 C27 C26 -6.8(8) . .
Nd2 N2 C27 C28 169.6(5) . .
Nd2 N2 C31 C30 -168.3(7) . .
Nd3 Nd4 Nd5 Nd3 0.258(18) . 3_566
Nd3 Nd4 Nd5 O7 -34.90(10) . 3_566
Nd3 Nd4 Nd5 O9 74.45(17) . .
Nd3 Nd4 Nd5 O10 36.55(10) . .
Nd3 Nd4 Nd5 O12 -78.15(17) . 3_566
Nd3 Nd4 Nd5 O18 118.38(12) . .
Nd3 Nd4 Nd5 O24 -111.30(10) . 3_566
Nd3 Nd4 Nd5 O26 -174.92(11) . .
Nd3 Nd4 Nd5 O4W -159.9(4) . .
Nd3 Nd4 Ge2 Nd1 -102.63(2) . .
Nd3 Nd4 Ge2 O1 -51.01(19) . .
Nd3 Nd4 Ge2 O2 -142.14(13) . .
Nd3 Nd4 Ge2 O8 -13.7(2) . .
Nd3 Nd4 Ge2 C4 101.2(2) . .
Nd3 Nd4 O8 Ge2 159.4(3) . .
Nd3 Nd4 O9 Nd5 -124.69(12) . .
Nd3 Nd4 O9 Ge3 86.3(2) . .
Nd3 Nd4 O16 C6 83.5(6) . .
Nd3 Nd4 O25 Nd2 4.2(3) . .
Nd3 Nd4 O25 C24 158.7(3) . .
Nd3 Nd4 O30 Nd2 179.42(14) . .
Nd3 Nd4 O30 C26 14.9(4) . .
Nd3 Nd5 O9 Nd4 117.66(13) 3_566 .
Nd3 Nd5 O9 Ge3 -91.6(2) 3_566 .
Nd3 Nd5 O10 Ge4 -171.1(4) 3_566 .
Nd3 Nd5 O18 C9 139(7) 3_566 .
Nd3 Nd5 O26 C24 -87.7(14) 3_566 .
Nd3 Ge1 O1 Nd1 123.91(13) . .
Nd3 Ge1 O1 Ge2 0.8(3) . .
Nd3 Ge1 O6 Nd1 -75.6(2) . .
Nd3 Ge1 O6 Ge6 47.5(4) . .
Nd3 Ge1 O7 Nd5 162.0(4) . 3_566
Nd3 Ge1 C1 C2 63.2(5) . .
Nd3 O14 C3 O13 72.9(17) . .
Nd3 O14 C3 C2 -108.8(12) . .
Nd3 O20 C12 O19 81.2(12) 3_566 .
Nd3 O20 C12 C11 -111.8(10) 3_566 .
Nd3 O29 C26 O30 34.7(10) . .
Nd3 O29 C26 C27 -143.9(5) . .
Nd4 Nd2 O15 C6 4.0(6) . .
Nd4 Nd2 O25 C24 -153.0(5) . .
Nd4 Nd2 O27 C25 49.5(7) . .
Nd4 Nd2 O30 C26 163.4(6) . .
Nd4 Nd2 N1 C19 22.3(5) . .
Nd4 Nd2 N1 C23 -155.3(5) . .
Nd4 Nd2 N2 C27 -13.2(5) . .
Nd4 Nd2 N2 C31 159.2(6) . .
Nd4 Nd3 Ge1 O1 -28.86(14) . .
Nd4 Nd3 Ge1 O6 60.16(19) . .
Nd4 Nd3 Ge1 O7 104.8(2) . .
Nd4 Nd3 Ge1 C1 -146.0(2) . .
Nd4 Nd3 O7 Nd5 113.40(14) . 3_566
Nd4 Nd3 O7 Ge1 -81.7(2) . .
Nd4 Nd3 O8 Ge2 -156.2(4) . .
Nd4 Nd3 O14 C3 -147.8(13) . .
Nd4 Nd3 O29 C26 -15.4(6) . .
Nd4 Nd5 O9 Ge3 150.8(3) . .
Nd4 Nd5 O10 Nd3 -110.20(14) . 3_566
Nd4 Nd5 O10 Ge4 78.7(3) . .
Nd4 Nd5 O18 C9 16(7) . .
Nd4 Nd5 O26 C24 9.1(6) . .
Nd4 Ge2 O1 Nd1 -80.63(19) . .
Nd4 Ge2 O1 Ge1 43.5(4) . .
Nd4 Ge2 O2 Nd1 122.02(13) . .
Nd4 Ge2 O2 Ge3 -10.8(3) . .
Nd4 Ge2 O8 Nd3 154.3(4) . .
Nd4 Ge2 C4 C5 50.3(5) . .
Nd4 O16 C6 O15 47.8(9) . .
Nd4 O16 C6 C5 -133.7(5) . .
Nd4 O22 C15 O21 50.9(11) 3_566 .
Nd4 O22 C15 C14 -130.5(6) 3_566 .
Nd4 O25 C24 O26 37.7(8) . .
Nd4 O25 C24 C19 -141.3(4) . .
Nd4 O30 C26 O29 -31.2(9) . .
Nd4 O30 C26 C27 147.3(4) . .
Nd5 Nd3 Nd4 Nd2 -178.899(9) 3_566 .
Nd5 Nd3 Nd4 Nd5 -0.260(18) 3_566 .
Nd5 Nd3 Nd4 Ge2 89.00(3) 3_566 .
Nd5 Nd3 Nd4 O8 78.87(18) 3_566 .
Nd5 Nd3 Nd4 O9 37.51(10) 3_566 .
Nd5 Nd3 Nd4 O11 -79.58(17) 3_566 3_566
Nd5 Nd3 Nd4 O12 -39.83(10) 3_566 3_566
Nd5 Nd3 Nd4 O16 113.91(10) 3_566 .
Nd5 Nd3 Nd4 O22 -114.18(10) 3_566 3_566
Nd5 Nd3 Nd4 O25 178.3(2) 3_566 .
Nd5 Nd3 Nd4 O30 -179.30(10) 3_566 .
Nd5 Nd3 Ge1 O1 -143.44(14) 3_566 .
Nd5 Nd3 Ge1 O6 -54.42(19) 3_566 .
Nd5 Nd3 Ge1 O7 -9.8(2) 3_566 .
Nd5 Nd3 Ge1 C1 99.4(2) 3_566 .
Nd5 Nd3 O7 Ge1 164.9(3) 3_566 .
Nd5 Nd3 O8 Nd4 -114.74(13) 3_566 .
Nd5 Nd3 O8 Ge2 89.0(3) 3_566 .
Nd5 Nd3 O14 C3 89.9(13) 3_566 .
Nd5 Nd3 O29 C26 135.0(16) 3_566 .
Nd5 Nd4 Ge2 Nd1 21.31(2) . .
Nd5 Nd4 Ge2 O1 72.93(19) . .
Nd5 Nd4 Ge2 O2 -18.19(13) . .
Nd5 Nd4 Ge2 O8 110.2(2) . .
Nd5 Nd4 Ge2 C4 -134.8(2) . .
Nd5 Nd4 O8 Nd3 121.51(12) . .
Nd5 Nd4 O8 Ge2 -79.0(2) . .
Nd5 Nd4 O9 Ge3 -149.1(3) . .
Nd5 Nd4 O16 C6 -144.9(6) . .
Nd5 Nd4 O25 Nd2 -176.98(14) . .
Nd5 Nd4 O25 C24 -22.4(4) . .
Nd5 Nd4 O30 Nd2 1.2(3) . .
Nd5 Nd4 O30 C26 -163.4(3) . .
Nd5 O18 C9 O17 158(7) . .
Nd5 O18 C9 C8 -21(8) . .
Nd5 O24 C18 O23 45.5(11) 3_566 .
Nd5 O24 C18 C17 -134.0(6) 3_566 .
Nd5 O26 C24 O25 -32.5(10) . .
Nd5 O26 C24 C19 146.5(5) . .
Ge1 Nd3 Nd4 Nd2 119.66(2) . .
Ge1 Nd3 Nd4 Nd5 -61.70(2) . .
Ge1 Nd3 Nd4 Ge2 27.562(18) . .
Ge1 Nd3 Nd4 O8 17.43(17) . .
Ge1 Nd3 Nd4 O9 -23.93(10) . .
Ge1 Nd3 Nd4 O11 -141.01(17) . 3_566
Ge1 Nd3 Nd4 O12 -101.27(10) . 3_566
Ge1 Nd3 Nd4 O16 52.47(9) . .
Ge1 Nd3 Nd4 O22 -175.62(10) . 3_566
Ge1 Nd3 Nd4 O25 116.9(2) . .
Ge1 Nd3 Nd4 O30 119.27(10) . .
Ge1 Nd3 O7 Nd5 -164.9(3) . 3_566
Ge1 Nd3 O8 Nd4 -161.47(18) . .
Ge1 Nd3 O8 Ge2 42.3(2) . .
Ge1 Nd3 O14 C3 121.2(13) . .
Ge1 Nd3 O29 C26 -104.0(6) . .
Ge1 C1 C2 C3 -42.4(8) . .
Ge2 Nd1 Ge6 O5 -150.08(18) . .
Ge2 Nd1 Ge6 O6 46.74(17) . .
Ge2 Nd1 Ge6 O12 -57.26(14) . .
Ge2 Nd1 Ge6 C16 133.6(2) . .
Ge2 Nd1 O1 Ge1 -139.4(3) . .
Ge2 Nd1 O2 Ge3 140.3(3) . .
Ge2 Nd1 O3 Ge3 0.23(13) . .
Ge2 Nd1 O3 Ge4 134.02(15) . .
Ge2 Nd1 O4 Ge4 -31.9(2) . .
Ge2 Nd1 O4 Ge5 109.01(15) . .
Ge2 Nd1 O5 Ge5 -103.02(16) . .
Ge2 Nd1 O5 Ge6 39.0(2) . .
Ge2 Nd1 O6 Ge1 2.18(15) . .
Ge2 Nd1 O6 Ge6 -134.92(15) . .
Ge2 Nd4 Nd5 Nd3 -65.79(3) . 3_566
Ge2 Nd4 Nd5 O7 -100.95(10) . 3_566
Ge2 Nd4 Nd5 O9 8.40(16) . .
Ge2 Nd4 Nd5 O10 -29.50(10) . .
Ge2 Nd4 Nd5 O12 -144.20(17) . 3_566
Ge2 Nd4 Nd5 O18 52.32(12) . .
Ge2 Nd4 Nd5 O24 -177.35(10) . 3_566
Ge2 Nd4 Nd5 O26 119.02(11) . .
Ge2 Nd4 Nd5 O4W 134.0(4) . .
Ge2 Nd4 O8 Nd3 -159.4(3) . .
Ge2 Nd4 O9 Nd5 -171.45(17) . .
Ge2 Nd4 O9 Ge3 39.5(2) . .
Ge2 Nd4 O16 C6 115.5(6) . .
Ge2 Nd4 O25 Nd2 79.60(14) . .
Ge2 Nd4 O25 C24 -125.9(4) . .
Ge2 Nd4 O30 Nd2 -119.06(12) . .
Ge2 Nd4 O30 C26 76.4(4) . .
Ge2 C4 C5 C6 -40.8(7) . .
Ge3 C7 C8 C9 -55.0(7) . .
Ge4 C10 C11 C12 -43.7(13) . .
Ge5 C13 C14 C15 -39.3(8) . .
Ge6 Nd1 Ge2 Nd4 84.32(2) . .
Ge6 Nd1 Ge2 O1 -45.28(18) . .
Ge6 Nd1 Ge2 O2 151.04(18) . .
Ge6 Nd1 Ge2 O8 46.33(14) . .
Ge6 Nd1 Ge2 C4 -124.5(3) . .
Ge6 Nd1 O1 Ge1 -3.13(15) . .
Ge6 Nd1 O1 Ge2 136.24(16) . .
Ge6 Nd1 O2 Ge2 -37.5(2) . .
Ge6 Nd1 O2 Ge3 102.84(17) . .
Ge6 Nd1 O3 Ge3 -103.09(15) . .
Ge6 Nd1 O3 Ge4 30.7(2) . .
Ge6 Nd1 O4 Ge4 -136.56(17) . .
Ge6 Nd1 O4 Ge5 4.33(14) . .
Ge6 Nd1 O5 Ge5 -142.0(3) . .
Ge6 Nd1 O6 Ge1 137.1(3) . .
Ge6 C16 C17 C18 -46.5(7) . .
O1 Nd1 Ge2 Nd4 129.60(18) . .
O1 Nd1 Ge2 O2 -163.7(3) . .
O1 Nd1 Ge2 O8 91.6(2) . .
O1 Nd1 Ge2 C4 -79.2(3) . .
O1 Nd1 Ge6 O5 -171.0(2) . .
O1 Nd1 Ge6 O6 25.82(19) . .
O1 Nd1 Ge6 O12 -78.19(17) . .
O1 Nd1 Ge6 C16 112.7(3) . .
O1 Nd1 O2 Ge2 9.44(15) . .
O1 Nd1 O2 Ge3 149.8(2) . .
O1 Nd1 O3 Ge3 -2.6(2) . .
O1 Nd1 O3 Ge4 131.20(15) . .
O1 Nd1 O4 Ge4 -66.3(3) . .
O1 Nd1 O4 Ge5 74.6(3) . .
O1 Nd1 O5 Ge5 -132.28(17) . .
O1 Nd1 O5 Ge6 9.7(2) . .
O1 Nd1 O6 Ge1 -11.79(14) . .
O1 Nd1 O6 Ge6 -148.9(2) . .
O1 Ge1 O6 Nd1 14.72(18) . .
O1 Ge1 O6 Ge6 137.9(3) . .
O1 Ge1 O7 Nd3 53.3(3) . .
O1 Ge1 O7 Nd5 -144.6(2) . 3_566
O1 Ge1 C1 C2 -36.5(6) . .
O1 Ge2 O2 Nd1 -11.89(18) . .
O1 Ge2 O2 Ge3 -144.7(3) . .
O1 Ge2 O8 Nd3 -52.4(3) . .
O1 Ge2 O8 Nd4 153.4(2) . .
O1 Ge2 C4 C5 -150.5(4) . .
O2 Nd1 Ge2 Nd4 -66.72(18) . .
O2 Nd1 Ge2 O1 163.7(3) . .
O2 Nd1 Ge2 O8 -104.7(2) . .
O2 Nd1 Ge2 C4 84.4(3) . .
O2 Nd1 Ge6 O5 -132.0(2) . .
O2 Nd1 Ge6 O6 64.8(2) . .
O2 Nd1 Ge6 O12 -39.19(18) . .
O2 Nd1 Ge6 C16 151.7(3) . .
O2 Nd1 O1 Ge1 -148.7(2) . .
O2 Nd1 O1 Ge2 -9.31(14) . .
O2 Nd1 O3 Ge3 12.88(14) . .
O2 Nd1 O3 Ge4 146.7(2) . .
O2 Nd1 O4 Ge4 -6.4(2) . .
O2 Nd1 O4 Ge5 134.47(16) . .
O2 Nd1 O5 Ge5 -64.2(3) . .
O2 Nd1 O5 Ge6 77.7(3) . .
O2 Nd1 O6 Ge1 6.2(2) . .
O2 Nd1 O6 Ge6 -130.88(16) . .
O2 Ge2 O1 Nd1 11.22(17) . .
O2 Ge2 O1 Ge1 135.3(3) . .
O2 Ge2 O8 Nd3 -147.6(2) . .
O2 Ge2 O8 Nd4 58.1(3) . .
O2 Ge2 C4 C5 -52.0(5) . .
O2 Ge3 O3 Nd1 -15.08(16) . .
O2 Ge3 O3 Ge4 -125.6(3) . .
O2 Ge3 O9 Nd4 -57.3(3) . .
O2 Ge3 O9 Nd5 157.1(2) . .
O2 Ge3 C7 C8 -123.4(4) . .
O3 Nd1 Ge2 Nd4 -45.18(8) . .
O3 Nd1 Ge2 O1 -174.78(19) . .
O3 Nd1 Ge2 O2 21.54(19) . .
O3 Nd1 Ge2 O8 -83.18(16) . .
O3 Nd1 Ge2 C4 106.0(3) . .
O3 Nd1 Ge6 O5 -57.1(2) . .
O3 Nd1 Ge6 O6 139.7(2) . .
O3 Nd1 Ge6 O12 35.72(17) . .
O3 Nd1 Ge6 C16 -133.4(3) . .
O3 Nd1 O1 Ge1 -133.76(16) . .
O3 Nd1 O1 Ge2 5.6(2) . .
O3 Nd1 O2 Ge2 -153.8(2) . .
O3 Nd1 O2 Ge3 -13.49(14) . .
O3 Nd1 O4 Ge4 12.22(14) . .
O3 Nd1 O4 Ge5 153.1(2) . .
O3 Nd1 O5 Ge5 -5.3(2) . .
O3 Nd1 O5 Ge6 136.68(16) . .
O3 Nd1 O6 Ge1 67.8(3) . .
O3 Nd1 O6 Ge6 -69.3(3) . .
O3 Ge3 O2 Nd1 18.54(19) . .
O3 Ge3 O2 Ge2 149.6(3) . .
O3 Ge3 O9 Nd4 -156.4(2) . .
O3 Ge3 O9 Nd5 57.9(3) . .
O3 Ge3 C7 C8 -18.2(5) . .
O3 Ge4 O4 Nd1 -16.34(18) . .
O3 Ge4 O4 Ge5 -142.4(3) . .
O3 Ge4 O10 Nd3 152.9(2) . 3_566
O3 Ge4 O10 Nd5 -36.7(3) . .
O3 Ge4 C10 C11 -150.4(7) . .
O4 Nd1 Ge2 Nd4 -10.32(11) . .
O4 Nd1 Ge2 O1 -139.9(2) . .
O4 Nd1 Ge2 O2 56.4(2) . .
O4 Nd1 Ge2 O8 -48.32(18) . .
O4 Nd1 Ge2 C4 140.8(3) . .
O4 Nd1 Ge6 O5 -23.7(2) . .
O4 Nd1 Ge6 O6 173.17(19) . .
O4 Nd1 Ge6 O12 69.17(16) . .
O4 Nd1 Ge6 C16 -100.0(3) . .
O4 Nd1 O1 Ge1 -73.9(3) . .
O4 Nd1 O1 Ge2 65.5(3) . .
O4 Nd1 O2 Ge2 -135.44(16) . .
O4 Nd1 O2 Ge3 4.9(2) . .
O4 Nd1 O3 Ge3 -145.4(2) . .
O4 Nd1 O3 Ge4 -11.65(13) . .
O4 Nd1 O5 Ge5 9.79(15) . .
O4 Nd1 O5 Ge6 151.8(2) . .
O4 Nd1 O6 Ge1 129.62(16) . .
O4 Nd1 O6 Ge6 -7.5(2) . .
O4 Ge4 O3 Nd1 14.42(16) . .
O4 Ge4 O3 Ge3 123.6(3) . .
O4 Ge4 O10 Nd3 50.1(3) . 3_566
O4 Ge4 O10 Nd5 -139.5(2) . .
O4 Ge4 C10 C11 -49.3(8) . .
O4 Ge5 O5 Nd1 -12.47(19) . .
O4 Ge5 O5 Ge6 -143.2(3) . .
O4 Ge5 O11 Nd3 -52.2(3) . 3_566
O4 Ge5 O11 Nd4 150.4(2) . 3_566
O4 Ge5 C13 C14 -147.3(5) . .
O5 Nd1 Ge2 Nd4 65.27(12) . .
O5 Nd1 Ge2 O1 -64.3(2) . .
O5 Nd1 Ge2 O2 132.0(2) . .
O5 Nd1 Ge2 O8 27.27(18) . .
O5 Nd1 Ge2 C4 -143.6(3) . .
O5 Nd1 Ge6 O6 -163.2(2) . .
O5 Nd1 Ge6 O12 92.8(2) . .
O5 Nd1 Ge6 C16 -76.3(3) . .
O5 Nd1 O1 Ge1 -8.0(2) . .
O5 Nd1 O1 Ge2 131.35(16) . .
O5 Nd1 O2 Ge2 -77.1(3) . .
O5 Nd1 O2 Ge3 63.2(3) . .
O5 Nd1 O3 Ge3 -129.78(16) . .
O5 Nd1 O3 Ge4 4.01(19) . .
O5 Nd1 O4 Ge4 -150.3(2) . .
O5 Nd1 O4 Ge5 -9.45(14) . .
O5 Nd1 O6 Ge1 146.8(2) . .
O5 Nd1 O6 Ge6 9.73(14) . .
O5 Ge5 O4 Nd1 11.22(17) . .
O5 Ge5 O4 Ge4 140.0(3) . .
O5 Ge5 O11 Nd3 -147.9(2) . 3_566
O5 Ge5 O11 Nd4 54.7(3) . 3_566
O5 Ge5 C13 C14 -49.7(6) . .
O5 Ge6 O6 Nd1 -11.58(17) . .
O5 Ge6 O6 Ge1 -135.9(3) . .
O5 Ge6 O12 Nd4 -50.7(3) . 3_566
O5 Ge6 O12 Nd5 154.9(2) . 3_566
O5 Ge6 C16 C17 -141.1(4) . .
O6 Nd1 Ge2 Nd4 105.72(9) . .
O6 Nd1 Ge2 O1 -23.9(2) . .
O6 Nd1 Ge2 O2 172.4(2) . .
O6 Nd1 Ge2 O8 67.73(16) . .
O6 Nd1 Ge2 C4 -103.1(3) . .
O6 Nd1 Ge6 O5 163.2(2) . .
O6 Nd1 Ge6 O12 -104.0(2) . .
O6 Nd1 Ge6 C16 86.9(3) . .
O6 Nd1 O1 Ge1 11.90(15) . .
O6 Nd1 O1 Ge2 151.3(2) . .
O6 Nd1 O2 Ge2 -8.2(2) . .
O6 Nd1 O2 Ge3 132.17(17) . .
O6 Nd1 O3 Ge3 -65.7(3) . .
O6 Nd1 O3 Ge4 68.1(3) . .
O6 Nd1 O4 Ge4 -132.83(17) . .
O6 Nd1 O4 Ge5 8.1(2) . .
O6 Nd1 O5 Ge5 -151.6(2) . .
O6 Nd1 O5 Ge6 -9.65(14) . .
O6 Ge1 O1 Nd1 -14.37(18) . .
O6 Ge1 O1 Ge2 -137.5(3) . .
O6 Ge1 O7 Nd3 150.4(2) . .
O6 Ge1 O7 Nd5 -47.5(3) . 3_566
O6 Ge1 C1 C2 -135.2(5) . .
O6 Ge6 O5 Nd1 12.08(18) . .
O6 Ge6 O5 Ge5 143.9(3) . .
O6 Ge6 O12 Nd4 -145.9(2) . 3_566
O6 Ge6 O12 Nd5 59.7(3) . 3_566
O6 Ge6 C16 C17 -45.1(5) . .
O7 Nd3 Nd4 Nd2 145.78(10) . .
O7 Nd3 Nd4 Nd5 -35.58(10) . .
O7 Nd3 Nd4 Ge2 53.68(10) . .
O7 Nd3 Nd4 O8 43.5(2) . .
O7 Nd3 Nd4 O9 2.19(14) . .
O7 Nd3 Nd4 O11 -114.9(2) . 3_566
O7 Nd3 Nd4 O12 -75.16(14) . 3_566
O7 Nd3 Nd4 O16 78.59(14) . .
O7 Nd3 Nd4 O22 -149.50(14) . 3_566
O7 Nd3 Nd4 O25 143.0(2) . .
O7 Nd3 Nd4 O30 145.38(14) . .
O7 Nd3 Ge1 O1 -133.7(3) . .
O7 Nd3 Ge1 O6 -44.7(3) . .
O7 Nd3 Ge1 C1 109.2(3) . .
O7 Nd3 O8 Nd4 -137.99(18) . .
O7 Nd3 O8 Ge2 65.8(3) . .
O7 Nd3 O14 C3 109.3(13) . .
O7 Nd3 O29 C26 -98.7(6) . .
O7 Nd5 O9 Nd4 83.91(17) 3_566 .
O7 Nd5 O9 Ge3 -125.3(2) 3_566 .
O7 Nd5 O10 Nd3 -9.56(15) 3_566 3_566
O7 Nd5 O10 Ge4 179.4(3) 3_566 .
O7 Nd5 O18 C9 154(7) 3_566 .
O7 Nd5 O26 C24 -74.7(7) 3_566 .
O7 Ge1 O1 Nd1 95.4(2) . .
O7 Ge1 O1 Ge2 -27.7(4) . .
O7 Ge1 O6 Nd1 -101.82(19) . .
O7 Ge1 O6 Ge6 21.4(3) . .
O7 Ge1 C1 C2 101.2(5) . .
O8 Nd3 Nd4 Nd2 102.23(18) . .
O8 Nd3 Nd4 Nd5 -79.13(18) . .
O8 Nd3 Nd4 Ge2 10.13(17) . .
O8 Nd3 Nd4 O9 -41.4(2) . .
O8 Nd3 Nd4 O11 -158.4(2) . 3_566
O8 Nd3 Nd4 O12 -118.7(2) . 3_566
O8 Nd3 Nd4 O16 35.0(2) . .
O8 Nd3 Nd4 O22 167.0(2) . 3_566
O8 Nd3 Nd4 O25 99.5(3) . .
O8 Nd3 Nd4 O30 101.8(2) . .
O8 Nd3 Ge1 O1 -17.98(18) . .
O8 Nd3 Ge1 O6 71.0(2) . .
O8 Nd3 Ge1 O7 115.7(3) . .
O8 Nd3 Ge1 C1 -135.1(2) . .
O8 Nd3 O7 Nd5 137.40(19) . 3_566
O8 Nd3 O7 Ge1 -57.7(2) . .
O8 Nd3 O14 C3 -166.6(13) . .
O8 Nd3 O29 C26 -50.9(6) . .
O8 Nd4 Nd5 Nd3 -39.08(10) . 3_566
O8 Nd4 Nd5 O7 -74.24(14) . 3_566
O8 Nd4 Nd5 O9 35.1(2) . .
O8 Nd4 Nd5 O10 -2.79(14) . .
O8 Nd4 Nd5 O12 -117.5(2) . 3_566
O8 Nd4 Nd5 O18 79.03(16) . .
O8 Nd4 Nd5 O24 -150.64(14) . 3_566
O8 Nd4 Nd5 O26 145.73(15) . .
O8 Nd4 Nd5 O4W 160.7(4) . .
O8 Nd4 Ge2 Nd1 -88.9(2) . .
O8 Nd4 Ge2 O1 -37.3(3) . .
O8 Nd4 Ge2 O2 -128.4(3) . .
O8 Nd4 Ge2 C4 114.9(3) . .
O8 Nd4 O9 Nd5 -147.90(17) . .
O8 Nd4 O9 Ge3 63.0(2) . .
O8 Nd4 O16 C6 104.9(6) . .
O8 Nd4 O25 Nd2 68.5(3) . .
O8 Nd4 O25 C24 -136.9(4) . .
O8 Nd4 O30 Nd2 -145.13(15) . .
O8 Nd4 O30 C26 50.3(4) . .
O8 Ge2 O1 Nd1 -102.04(18) . .
O8 Ge2 O1 Ge1 22.1(4) . .
O8 Ge2 O2 Nd1 92.1(2) . .
O8 Ge2 O2 Ge3 -40.6(3) . .
O8 Ge2 C4 C5 89.4(5) . .
O9 Nd4 Nd5 Nd3 -74.19(17) . 3_566
O9 Nd4 Nd5 O7 -109.35(19) . 3_566
O9 Nd4 Nd5 O10 -37.90(19) . .
O9 Nd4 Nd5 O12 -152.6(2) . 3_566
O9 Nd4 Nd5 O18 43.9(2) . .
O9 Nd4 Nd5 O24 174.25(19) . 3_566
O9 Nd4 Nd5 O26 110.6(2) . .
O9 Nd4 Nd5 O4W 125.6(4) . .
O9 Nd4 Ge2 Nd1 26.58(10) . .
O9 Nd4 Ge2 O1 78.2(2) . .
O9 Nd4 Ge2 O2 -12.92(16) . .
O9 Nd4 Ge2 O8 115.5(3) . .
O9 Nd4 Ge2 C4 -129.6(2) . .
O9 Nd4 O8 Nd3 141.61(18) . .
O9 Nd4 O8 Ge2 -58.9(2) . .
O9 Nd4 O16 C6 -166.7(6) . .
O9 Nd4 O25 Nd2 148.06(16) . .
O9 Nd4 O25 C24 -57.4(4) . .
O9 Nd4 O30 Nd2 -71.0(3) . .
O9 Nd4 O30 C26 124.5(4) . .
O9 Nd5 O10 Nd3 -131.65(18) . 3_566
O9 Nd5 O10 Ge4 57.3(3) . .
O9 Nd5 O18 C9 40(7) . .
O9 Nd5 O26 C24 42.8(6) . .
O9 Ge3 O2 Nd1 -94.09(19) . .
O9 Ge3 O2 Ge2 37.0(3) . .
O9 Ge3 O3 Nd1 93.90(18) . .
O9 Ge3 O3 Ge4 -16.7(4) . .
O9 Ge3 C7 C8 109.1(4) . .
O10 Nd3 Nd4 Nd2 -142.45(10) 3_566 .
O10 Nd3 Nd4 Nd5 36.19(10) 3_566 .
O10 Nd3 Nd4 Ge2 125.44(10) 3_566 .
O10 Nd3 Nd4 O8 115.3(2) 3_566 .
O10 Nd3 Nd4 O9 73.96(14) 3_566 .
O10 Nd3 Nd4 O11 -43.13(19) 3_566 3_566
O10 Nd3 Nd4 O12 -3.39(14) 3_566 3_566
O10 Nd3 Nd4 O16 150.35(13) 3_566 .
O10 Nd3 Nd4 O22 -77.73(14) 3_566 3_566
O10 Nd3 Nd4 O25 -145.2(2) 3_566 .
O10 Nd3 Nd4 O30 -142.85(14) 3_566 .
O10 Nd3 Ge1 O1 -138.70(17) 3_566 .
O10 Nd3 Ge1 O6 -49.7(2) 3_566 .
O10 Nd3 Ge1 O7 -5.0(2) 3_566 .
O10 Nd3 Ge1 C1 104.1(2) 3_566 .
O10 Nd3 O7 Nd5 9.65(15) 3_566 3_566
O10 Nd3 O7 Ge1 174.6(3) 3_566 .
O10 Nd3 O8 Nd4 -80.48(19) 3_566 .
O10 Nd3 O8 Ge2 123.3(3) 3_566 .
O10 Nd3 O14 C3 75.7(13) 3_566 .
O10 Nd3 O29 C26 73.3(7) 3_566 .
O10 Nd5 O9 Nd4 143.37(18) . .
O10 Nd5 O9 Ge3 -65.9(2) . .
O10 Nd5 O18 C9 121(7) . .
O10 Nd5 O26 C24 90.5(7) . .
O10 Ge4 O3 Nd1 -103.91(18) . .
O10 Ge4 O3 Ge3 5.3(4) . .
O10 Ge4 O4 Nd1 96.8(2) . .
O10 Ge4 O4 Ge5 -29.3(4) . .
O10 Ge4 C10 C11 85.1(7) . .
O11 Nd3 Nd4 Nd2 -99.32(17) 3_566 .
O11 Nd3 Nd4 Nd5 79.32(17) 3_566 .
O11 Nd3 Nd4 Ge2 168.57(17) 3_566 .
O11 Nd3 Nd4 O8 158.4(2) 3_566 .
O11 Nd3 Nd4 O9 117.1(2) 3_566 .
O11 Nd3 Nd4 O12 39.7(2) 3_566 3_566
O11 Nd3 Nd4 O16 -166.52(19) 3_566 .
O11 Nd3 Nd4 O22 -34.6(2) 3_566 3_566
O11 Nd3 Nd4 O25 -102.1(3) 3_566 .
O11 Nd3 Nd4 O30 -99.7(2) 3_566 .
O11 Nd3 Ge1 O1 -56.28(19) 3_566 .
O11 Nd3 Ge1 O6 32.7(2) 3_566 .
O11 Nd3 Ge1 O7 77.4(3) 3_566 .
O11 Nd3 Ge1 C1 -173.4(3) 3_566 .
O11 Nd3 O7 Nd5 76.6(2) 3_566 3_566
O11 Nd3 O7 Ge1 -118.4(2) 3_566 .
O11 Nd3 O8 Nd4 -13.18(15) 3_566 .
O11 Nd3 O8 Ge2 -169.4(3) 3_566 .
O11 Nd3 O14 C3 -137.7(12) 3_566 .
O11 Nd3 O29 C26 21.1(6) 3_566 .
O11 Nd4 Nd5 Nd3 39.53(11) 3_566 3_566
O11 Nd4 Nd5 O7 4.37(14) 3_566 3_566
O11 Nd4 Nd5 O9 113.72(19) 3_566 .
O11 Nd4 Nd5 O10 75.82(14) 3_566 .
O11 Nd4 Nd5 O12 -38.9(2) 3_566 3_566
O11 Nd4 Nd5 O18 157.65(16) 3_566 .
O11 Nd4 Nd5 O24 -72.02(14) 3_566 3_566
O11 Nd4 Nd5 O26 -135.65(15) 3_566 .
O11 Nd4 Nd5 O4W -120.6(4) 3_566 .
O11 Nd4 Ge2 Nd1 -95.87(10) 3_566 .
O11 Nd4 Ge2 O1 -44.3(2) 3_566 .
O11 Nd4 Ge2 O2 -135.38(16) 3_566 .
O11 Nd4 Ge2 O8 -6.9(3) 3_566 .
O11 Nd4 Ge2 C4 108.0(2) 3_566 .
O11 Nd4 O8 Nd3 13.25(15) 3_566 .
O11 Nd4 O8 Ge2 172.7(3) 3_566 .
O11 Nd4 O9 Nd5 -86.01(19) 3_566 .
O11 Nd4 O9 Ge3 124.9(2) 3_566 .
O11 Nd4 O16 C6 72.6(6) 3_566 .
O11 Nd4 O25 Nd2 -61.8(3) 3_566 .
O11 Nd4 O25 C24 92.8(5) 3_566 .
O11 Nd4 O30 Nd2 143.77(16) 3_566 .
O11 Nd4 O30 C26 -20.8(4) 3_566 .
O11 Ge5 O4 Nd1 -103.14(18) . .
O11 Ge5 O4 Ge4 25.6(4) . .
O11 Ge5 O5 Nd1 93.4(2) . .
O11 Ge5 O5 Ge6 -37.3(4) . .
O11 Ge5 C13 C14 90.5(5) . .
O12 Nd4 Nd5 Nd3 78.41(17) 3_566 3_566
O12 Nd4 Nd5 O7 43.2(2) 3_566 3_566
O12 Nd4 Nd5 O9 152.6(2) 3_566 .
O12 Nd4 Nd5 O10 114.7(2) 3_566 .
O12 Nd4 Nd5 O18 -163.5(2) 3_566 .
O12 Nd4 Nd5 O24 -33.2(2) 3_566 3_566
O12 Nd4 Nd5 O26 -96.8(2) 3_566 .
O12 Nd4 Nd5 O4W -81.8(4) 3_566 .
O12 Nd4 Ge2 Nd1 -7.84(14) 3_566 .
O12 Nd4 Ge2 O1 43.8(2) 3_566 .
O12 Nd4 Ge2 O2 -47.34(19) 3_566 .
O12 Nd4 Ge2 O8 81.1(3) 3_566 .
O12 Nd4 Ge2 C4 -164.0(3) 3_566 .
O12 Nd4 O8 Nd3 81.0(2) 3_566 .
O12 Nd4 O8 Ge2 -119.6(2) 3_566 .
O12 Nd4 O9 Nd5 -17.01(15) 3_566 .
O12 Nd4 O9 Ge3 -166.1(3) 3_566 .
O12 Nd4 O16 C6 -135.7(5) 3_566 .
O12 Nd4 O25 Nd2 -141.08(16) 3_566 .
O12 Nd4 O25 C24 13.5(4) 3_566 .
O12 Nd4 O30 Nd2 68.2(2) 3_566 .
O12 Nd4 O30 C26 -96.4(5) 3_566 .
O12 Nd5 O9 Nd4 16.72(15) 3_566 .
O12 Nd5 O9 Ge3 167.5(3) 3_566 .
O12 Nd5 O10 Nd3 -73.0(2) 3_566 3_566
O12 Nd5 O10 Ge4 115.9(3) 3_566 .
O12 Nd5 O18 C9 1(7) 3_566 .
O12 Nd5 O26 C24 -28.1(6) 3_566 .
O12 Ge6 O5 Nd1 -100.99(19) . .
O12 Ge6 O5 Ge5 30.9(3) . .
O12 Ge6 O6 Nd1 94.25(19) . .
O12 Ge6 O6 Ge1 -30.1(3) . .
O12 Ge6 C16 C17 96.2(5) . .
O14 Nd3 Nd4 Nd2 69.75(12) . .
O14 Nd3 Nd4 Nd5 -111.61(12) . .
O14 Nd3 Nd4 Ge2 -22.35(12) . .
O14 Nd3 Nd4 O8 -32.5(2) . .
O14 Nd3 Nd4 O9 -73.84(15) . .
O14 Nd3 Nd4 O11 169.1(2) . 3_566
O14 Nd3 Nd4 O12 -151.19(15) . 3_566
O14 Nd3 Nd4 O16 2.56(15) . .
O14 Nd3 Nd4 O22 134.47(15) . 3_566
O14 Nd3 Nd4 O25 67.0(2) . .
O14 Nd3 Nd4 O30 69.35(15) . .
O14 Nd3 Ge1 O1 72.9(2) . .
O14 Nd3 Ge1 O6 161.9(2) . .
O14 Nd3 Ge1 O7 -153.4(3) . .
O14 Nd3 Ge1 C1 -44.2(3) . .
O14 Nd3 O7 Nd5 -144.3(2) . 3_566
O14 Nd3 O7 Ge1 20.6(2) . .
O14 Nd3 O8 Nd4 147.9(2) . .
O14 Nd3 O8 Ge2 -8.3(3) . .
O14 Nd3 O29 C26 -128.7(6) . .
O15 Nd2 Nd4 Nd3 -79.38(12) . .
O15 Nd2 Nd4 Nd5 101.82(12) . .
O15 Nd2 Nd4 Ge2 -14.81(12) . .
O15 Nd2 Nd4 O8 -38.44(16) . .
O15 Nd2 Nd4 O9 60.47(17) . .
O15 Nd2 Nd4 O11 -119.90(16) . 3_566
O15 Nd2 Nd4 O12 143.33(16) . 3_566
O15 Nd2 Nd4 O16 8.03(16) . .
O15 Nd2 Nd4 O22 -165.14(17) . 3_566
O15 Nd2 Nd4 O25 98.5(2) . .
O15 Nd2 Nd4 O30 -78.8(2) . .
O15 Nd2 O25 Nd4 -72.17(17) . .
O15 Nd2 O25 C24 134.8(5) . .
O15 Nd2 O27 C25 -114.6(6) . .
O15 Nd2 O30 Nd4 87.28(17) . .
O15 Nd2 O30 C26 -109.3(5) . .
O15 Nd2 N1 C19 -46.8(5) . .
O15 Nd2 N1 C23 135.6(5) . .
O15 Nd2 N2 C27 58.4(5) . .
O15 Nd2 N2 C31 -129.2(6) . .
O16 Nd4 Nd5 Nd3 -111.47(10) . 3_566
O16 Nd4 Nd5 O7 -146.63(14) . 3_566
O16 Nd4 Nd5 O9 -37.27(19) . .
O16 Nd4 Nd5 O10 -75.18(14) . .
O16 Nd4 Nd5 O12 170.1(2) . 3_566
O16 Nd4 Nd5 O18 6.65(16) . .
O16 Nd4 Nd5 O24 136.98(14) . 3_566
O16 Nd4 Nd5 O26 73.35(15) . .
O16 Nd4 Nd5 O4W 88.4(4) . .
O16 Nd4 Ge2 Nd1 114.15(14) . .
O16 Nd4 Ge2 O1 165.8(2) . .
O16 Nd4 Ge2 O2 74.65(19) . .
O16 Nd4 Ge2 O8 -156.9(3) . .
O16 Nd4 Ge2 C4 -42.0(3) . .
O16 Nd4 O8 Nd3 -142.4(2) . .
O16 Nd4 O8 Ge2 17.0(2) . .
O16 Nd4 O9 Nd5 142.33(19) . .
O16 Nd4 O9 Ge3 -6.7(2) . .
O16 Nd4 O25 Nd2 74.73(16) . .
O16 Nd4 O25 C24 -130.7(4) . .
O16 Nd4 O30 Nd2 -76.91(16) . .
O16 Nd4 O30 C26 118.5(5) . .
O18 Nd5 O9 Nd4 -136.64(19) . .
O18 Nd5 O9 Ge3 14.1(2) . .
O18 Nd5 O10 Nd3 148.3(2) . 3_566
O18 Nd5 O10 Ge4 -22.8(3) . .
O18 Nd5 O26 C24 122.8(6) . .
O19 Nd1 Ge2 Nd4 -157.21(13) 2_546 .
O19 Nd1 Ge2 O1 73.2(2) 2_546 .
O19 Nd1 Ge2 O2 -90.5(2) 2_546 .
O19 Nd1 Ge2 O8 164.80(19) 2_546 .
O19 Nd1 Ge2 C4 -6.1(3) 2_546 .
O19 Nd1 Ge6 O5 123.4(2) 2_546 .
O19 Nd1 Ge6 O6 -39.8(2) 2_546 .
O19 Nd1 Ge6 O12 -143.77(19) 2_546 .
O19 Nd1 Ge6 C16 47.1(3) 2_546 .
O19 Nd1 O1 Ge1 121.2(2) 2_546 .
O19 Nd1 O1 Ge2 -99.5(2) 2_546 .
O19 Nd1 O2 Ge2 84.46(19) 2_546 .
O19 Nd1 O2 Ge3 -135.2(2) 2_546 .
O19 Nd1 O3 Ge3 76.44(19) 2_546 .
O19 Nd1 O3 Ge4 -149.77(17) 2_546 .
O19 Nd1 O4 Ge4 90.9(3) 2_546 .
O19 Nd1 O4 Ge5 -128.2(2) 2_546 .
O19 Nd1 O5 Ge5 140.65(19) 2_546 .
O19 Nd1 O5 Ge6 -77.4(2) 2_546 .
O19 Nd1 O6 Ge1 -76.8(2) 2_546 .
O19 Nd1 O6 Ge6 146.14(19) 2_546 .
O20 Nd3 Nd4 Nd2 -63.79(12) 3_566 .
O20 Nd3 Nd4 Nd5 114.85(12) 3_566 .
O20 Nd3 Nd4 Ge2 -155.89(12) 3_566 .
O20 Nd3 Nd4 O8 -166.0(2) 3_566 .
O20 Nd3 Nd4 O9 152.62(16) 3_566 .
O20 Nd3 Nd4 O11 35.5(2) 3_566 3_566
O20 Nd3 Nd4 O12 75.28(15) 3_566 3_566
O20 Nd3 Nd4 O16 -130.98(15) 3_566 .
O20 Nd3 Nd4 O22 0.93(15) 3_566 3_566
O20 Nd3 Nd4 O25 -66.6(2) 3_566 .
O20 Nd3 Nd4 O30 -64.19(15) 3_566 .
O20 Nd3 Ge1 O1 158.4(3) 3_566 .
O20 Nd3 Ge1 O6 -112.6(3) 3_566 .
O20 Nd3 Ge1 O7 -67.9(3) 3_566 .
O20 Nd3 Ge1 C1 41.2(3) 3_566 .
O20 Nd3 O7 Nd5 -23.1(3) 3_566 3_566
O20 Nd3 O7 Ge1 141.9(2) 3_566 .
O20 Nd3 O8 Nd4 21.1(3) 3_566 .
O20 Nd3 O8 Ge2 -135.1(3) 3_566 .
O20 Nd3 O14 C3 -25.3(14) 3_566 .
O20 Nd3 O29 C26 100.8(6) 3_566 .
O21 Nd2 Nd4 Nd3 83.15(12) 3_566 .
O21 Nd2 Nd4 Nd5 -95.64(12) 3_566 .
O21 Nd2 Nd4 Ge2 147.73(11) 3_566 .
O21 Nd2 Nd4 O8 124.10(15) 3_566 .
O21 Nd2 Nd4 O9 -136.99(16) 3_566 .
O21 Nd2 Nd4 O11 42.64(16) 3_566 3_566
O21 Nd2 Nd4 O12 -54.14(15) 3_566 3_566
O21 Nd2 Nd4 O16 170.57(16) 3_566 .
O21 Nd2 Nd4 O22 -2.60(16) 3_566 3_566
O21 Nd2 Nd4 O25 -99.0(2) 3_566 .
O21 Nd2 Nd4 O30 83.78(19) 3_566 .
O21 Nd2 O15 C6 -23.6(7) 3_566 .
O21 Nd2 O25 Nd4 73.46(17) 3_566 .
O21 Nd2 O25 C24 -79.5(5) 3_566 .
O21 Nd2 O27 C25 77.2(6) 3_566 .
O21 Nd2 O30 Nd4 -85.17(17) 3_566 .
O21 Nd2 O30 C26 78.2(5) 3_566 .
O21 Nd2 N1 C19 94.4(5) 3_566 .
O21 Nd2 N1 C23 -83.2(5) 3_566 .
O21 Nd2 N2 C27 -84.1(5) 3_566 .
O21 Nd2 N2 C31 88.3(6) 3_566 .
O22 Nd4 Nd5 Nd3 111.43(10) 3_566 3_566
O22 Nd4 Nd5 O7 76.27(14) 3_566 3_566
O22 Nd4 Nd5 O9 -174.38(19) 3_566 .
O22 Nd4 Nd5 O10 147.72(14) 3_566 .
O22 Nd4 Nd5 O12 33.0(2) 3_566 3_566
O22 Nd4 Nd5 O18 -130.45(16) 3_566 .
O22 Nd4 Nd5 O24 -0.13(14) 3_566 3_566
O22 Nd4 Nd5 O26 -63.75(15) 3_566 .
O22 Nd4 Nd5 O4W -48.8(4) 3_566 .
O22 Nd4 Ge2 Nd1 -153.33(19) 3_566 .
O22 Nd4 Ge2 O1 -101.7(3) 3_566 .
O22 Nd4 Ge2 O2 167.2(2) 3_566 .
O22 Nd4 Ge2 O8 -64.4(3) 3_566 .
O22 Nd4 Ge2 C4 50.5(3) 3_566 .
O22 Nd4 O8 Nd3 -17.8(3) 3_566 .
O22 Nd4 O8 Ge2 141.7(2) 3_566 .
O22 Nd4 O9 Nd5 8.5(3) 3_566 .
O22 Nd4 O9 Ge3 -140.6(2) 3_566 .
O22 Nd4 O16 C6 -23.8(6) 3_566 .
O22 Nd4 O25 Nd2 -69.04(16) 3_566 .
O22 Nd4 O25 C24 85.5(4) 3_566 .
O22 Nd4 O30 Nd2 75.77(16) 3_566 .
O22 Nd4 O30 C26 -88.8(5) 3_566 .
O23 Nd2 Nd4 Nd3 -37.84(17) 4_665 .
O23 Nd2 Nd4 Nd5 143.37(17) 4_665 .
O23 Nd2 Nd4 Ge2 26.74(17) 4_665 .
O23 Nd2 Nd4 O8 3.1(2) 4_665 .
O23 Nd2 Nd4 O9 102.0(2) 4_665 .
O23 Nd2 Nd4 O11 -78.4(2) 4_665 3_566
O23 Nd2 Nd4 O12 -175.1(2) 4_665 3_566
O23 Nd2 Nd4 O16 49.6(2) 4_665 .
O23 Nd2 Nd4 O22 -123.6(2) 4_665 3_566
O23 Nd2 Nd4 O25 140.0(2) 4_665 .
O23 Nd2 Nd4 O30 -37.2(2) 4_665 .
O23 Nd2 O15 C6 -150.0(6) 4_665 .
O23 Nd2 O25 Nd4 -96.8(4) 4_665 .
O23 Nd2 O25 C24 110.2(5) 4_665 .
O23 Nd2 O27 C25 -151.2(6) 4_665 .
O23 Nd2 O30 Nd4 155.80(15) 4_665 .
O23 Nd2 O30 C26 -40.8(5) 4_665 .
O23 Nd2 N1 C19 -149.1(4) 4_665 .
O23 Nd2 N1 C23 33.4(5) 4_665 .
O23 Nd2 N2 C27 130.4(5) 4_665 .
O23 Nd2 N2 C31 -57.2(6) 4_665 .
O24 Nd5 O9 Nd4 -7.8(3) 3_566 .
O24 Nd5 O9 Ge3 143.00(19) 3_566 .
O24 Nd5 O10 Nd3 15.2(3) 3_566 3_566
O24 Nd5 O10 Ge4 -155.9(2) 3_566 .
O24 Nd5 O18 C9 -95(7) 3_566 .
O24 Nd5 O26 C24 -99.7(6) 3_566 .
O25 Nd2 Nd4 Nd3 -177.89(16) . .
O25 Nd2 Nd4 Nd5 3.32(16) . .
O25 Nd2 Nd4 Ge2 -113.31(16) . .
O25 Nd2 Nd4 O8 -136.94(19) . .
O25 Nd2 Nd4 O9 -38.03(19) . .
O25 Nd2 Nd4 O11 141.60(19) . 3_566
O25 Nd2 Nd4 O12 44.82(19) . 3_566
O25 Nd2 Nd4 O16 -90.47(19) . .
O25 Nd2 Nd4 O22 96.36(19) . 3_566
O25 Nd2 Nd4 O30 -177.3(2) . .
O25 Nd2 O15 C6 40.3(6) . .
O25 Nd2 O27 C25 6.6(6) . .
O25 Nd2 O30 Nd4 1.69(13) . .
O25 Nd2 O30 C26 165.1(5) . .
O25 Nd2 N1 C19 3.3(4) . .
O25 Nd2 N1 C23 -174.3(5) . .
O25 Nd2 N2 C27 -26.2(6) . .
O25 Nd2 N2 C31 146.2(6) . .
O25 Nd4 Nd5 Nd3 -179.09(10) . 3_566
O25 Nd4 Nd5 O7 145.75(14) . 3_566
O25 Nd4 Nd5 O9 -104.90(19) . .
O25 Nd4 Nd5 O10 -142.80(14) . .
O25 Nd4 Nd5 O12 102.5(2) . 3_566
O25 Nd4 Nd5 O18 -60.97(16) . .
O25 Nd4 Nd5 O24 69.35(14) . 3_566
O25 Nd4 Nd5 O26 5.73(14) . .
O25 Nd4 Nd5 O4W 20.7(4) . .
O25 Nd4 Ge2 Nd1 107.52(11) . .
O25 Nd4 Ge2 O1 159.1(2) . .
O25 Nd4 Ge2 O2 68.02(17) . .
O25 Nd4 Ge2 O8 -163.6(3) . .
O25 Nd4 Ge2 C4 -48.6(3) . .
O25 Nd4 O8 Nd3 -136.12(18) . .
O25 Nd4 O8 Ge2 23.3(4) . .
O25 Nd4 O9 Nd5 72.02(16) . .
O25 Nd4 O9 Ge3 -77.0(2) . .
O25 Nd4 O16 C6 -70.8(6) . .
O25 Nd4 O30 Nd2 -1.70(13) . .
O25 Nd4 O30 C26 -166.3(5) . .
O26 Nd5 O9 Nd4 -58.95(16) . .
O26 Nd5 O9 Ge3 91.8(2) . .
O26 Nd5 O10 Nd3 -179.77(19) . 3_566
O26 Nd5 O10 Ge4 9.2(5) . .
O26 Nd5 O18 C9 -43(7) . .
O27 Nd2 Nd4 Nd3 111.2(2) . .
O27 Nd2 Nd4 Nd5 -67.6(2) . .
O27 Nd2 Nd4 Ge2 175.8(2) . .
O27 Nd2 Nd4 O8 152.1(2) . .
O27 Nd2 Nd4 O9 -108.9(2) . .
O27 Nd2 Nd4 O11 70.7(2) . 3_566
O27 Nd2 Nd4 O12 -26.1(2) . 3_566
O27 Nd2 Nd4 O16 -161.4(2) . .
O27 Nd2 Nd4 O22 25.4(2) . 3_566
O27 Nd2 Nd4 O25 -70.9(3) . .
O27 Nd2 Nd4 O30 111.8(3) . .
O27 Nd2 O15 C6 175.0(5) . .
O27 Nd2 O25 Nd4 141.31(16) . .
O27 Nd2 O25 C24 -11.7(5) . .
O27 Nd2 O30 Nd4 -124.4(2) . .
O27 Nd2 O30 C26 39.0(6) . .
O27 Nd2 N1 C19 178.5(5) . .
O27 Nd2 N1 C23 0.9(5) . .
O27 Nd2 N2 C27 -160.5(5) . .
O27 Nd2 N2 C31 12.0(6) . .
O29 Nd3 Nd4 Nd2 -0.66(11) . .
O29 Nd3 Nd4 Nd5 177.98(11) . .
O29 Nd3 Nd4 Ge2 -92.77(11) . .
O29 Nd3 Nd4 O8 -102.9(2) . .
O29 Nd3 Nd4 O9 -144.25(15) . .
O29 Nd3 Nd4 O11 98.7(2) . 3_566
O29 Nd3 Nd4 O12 138.40(15) . 3_566
O29 Nd3 Nd4 O16 -67.86(14) . .
O29 Nd3 Nd4 O22 64.06(15) . 3_566
O29 Nd3 Nd4 O25 -3.4(2) . .
O29 Nd3 Nd4 O30 -1.06(15) . .
O29 Nd3 Ge1 O1 39.74(18) . .
O29 Nd3 Ge1 O6 128.8(2) . .
O29 Nd3 Ge1 O7 173.4(3) . .
O29 Nd3 Ge1 C1 -77.4(3) . .
O29 Nd3 O7 Nd5 -175.42(19) . 3_566
O29 Nd3 O7 Ge1 -10.5(4) . .
O29 Nd3 O8 Nd4 65.61(17) . .
O29 Nd3 O8 Ge2 -90.6(3) . .
O29 Nd3 O14 C3 -86.9(13) . .
O29 C26 C27 N2 -169.1(6) . .
O29 C26 C27 C28 14.6(10) . .
O30 Nd2 Nd4 Nd3 -0.63(15) . .
O30 Nd2 Nd4 Nd5 -179.42(15) . .
O30 Nd2 Nd4 Ge2 63.95(15) . .
O30 Nd2 Nd4 O8 40.31(18) . .
O30 Nd2 Nd4 O9 139.22(19) . .
O30 Nd2 Nd4 O11 -41.14(19) . 3_566
O30 Nd2 Nd4 O12 -137.92(19) . 3_566
O30 Nd2 Nd4 O16 86.79(19) . .
O30 Nd2 Nd4 O22 -86.39(19) . 3_566
O30 Nd2 Nd4 O25 177.3(2) . .
O30 Nd2 O15 C6 -35.3(6) . .
O30 Nd2 O25 Nd4 -1.72(14) . .
O30 Nd2 O25 C24 -154.7(5) . .
O30 Nd2 O27 C25 115.8(6) . .
O30 Nd2 N1 C19 41.4(5) . .
O30 Nd2 N1 C23 -136.2(5) . .
O30 Nd2 N2 C27 0.8(5) . .
O30 Nd2 N2 C31 173.3(6) . .
O30 Nd4 Nd5 Nd3 178.1(2) . 3_566
O30 Nd4 Nd5 O7 142.9(2) . 3_566
O30 Nd4 Nd5 O9 -107.8(3) . .
O30 Nd4 Nd5 O10 -145.7(2) . .
O30 Nd4 Nd5 O12 99.7(3) . 3_566
O30 Nd4 Nd5 O18 -63.8(3) . .
O30 Nd4 Nd5 O24 66.5(2) . 3_566
O30 Nd4 Nd5 O26 2.9(2) . .
O30 Nd4 Nd5 O4W 17.9(4) . .
O30 Nd4 Ge2 Nd1 178.64(9) . .
O30 Nd4 Ge2 O1 -129.7(2) . .
O30 Nd4 Ge2 O2 139.14(16) . .
O30 Nd4 Ge2 O8 -92.4(3) . .
O30 Nd4 Ge2 C4 22.5(2) . .
O30 Nd4 O8 Nd3 -73.49(17) . .
O30 Nd4 O8 Ge2 86.0(2) . .
O30 Nd4 O9 Nd5 136.57(19) . .
O30 Nd4 O9 Ge3 -12.5(4) . .
O30 Nd4 O16 C6 9.6(6) . .
O30 Nd4 O25 Nd2 1.76(14) . .
O30 Nd4 O25 C24 156.3(4) . .
O30 C26 C27 N2 12.3(9) . .
O30 C26 C27 C28 -164.0(7) . .
O1W Nd1 Ge2 Nd4 29.40(11) . .
O1W Nd1 Ge2 O1 -100.2(2) . .
O1W Nd1 Ge2 O2 96.1(2) . .
O1W Nd1 Ge2 O8 -8.59(17) . .
O1W Nd1 Ge2 C4 -179.4(3) . .
O1W Nd1 Ge6 O5 -95.9(2) . .
O1W Nd1 Ge6 O6 100.9(2) . .
O1W Nd1 Ge6 O12 -3.06(17) . .
O1W Nd1 Ge6 C16 -172.2(3) . .
O1W Nd1 O1 Ge1 -70.59(19) . .
O1W Nd1 O1 Ge2 68.78(18) . .
O1W Nd1 O2 Ge2 -72.24(18) . .
O1W Nd1 O2 Ge3 68.10(19) . .
O1W Nd1 O3 Ge3 -66.17(16) . .
O1W Nd1 O3 Ge4 67.62(17) . .
O1W Nd1 O4 Ge4 -69.61(19) . .
O1W Nd1 O4 Ge5 71.28(17) . .
O1W Nd1 O5 Ge5 -69.11(18) . .
O1W Nd1 O5 Ge6 72.87(18) . .
O1W Nd1 O6 Ge1 68.31(18) . .
O1W Nd1 O6 Ge6 -68.79(17) . .
O2W Nd1 Ge2 Nd4 -101.95(19) . .
O2W Nd1 Ge2 O1 128.4(3) . .
O2W Nd1 Ge2 O2 -35.2(3) . .
O2W Nd1 Ge2 O8 -140.0(2) . .
O2W Nd1 Ge2 C4 49.2(3) . .
O2W Nd1 Ge6 O5 35.9(3) . .
O2W Nd1 Ge6 O6 -127.3(2) . .
O2W Nd1 Ge6 O12 128.7(2) . .
O2W Nd1 Ge6 C16 -40.4(3) . .
O2W Nd1 O1 Ge1 140.3(3) . .
O2W Nd1 O1 Ge2 -80.4(3) . .
O2W Nd1 O2 Ge2 152.6(2) . .
O2W Nd1 O2 Ge3 -67.1(2) . .
O2W Nd1 O3 Ge3 136.5(2) . .
O2W Nd1 O3 Ge4 -89.7(2) . .
O2W Nd1 O4 Ge4 92.0(2) . .
O2W Nd1 O4 Ge5 -127.1(2) . .
O2W Nd1 O5 Ge5 66.9(2) . .
O2W Nd1 O5 Ge6 -151.1(2) . .
O2W Nd1 O6 Ge1 -144.7(2) . .
O2W Nd1 O6 Ge6 78.2(3) . .
O3W Nd1 Ge2 Nd4 161.2(2) . .
O3W Nd1 Ge2 O1 31.6(3) . .
O3W Nd1 Ge2 O2 -132.1(3) . .
O3W Nd1 Ge2 O8 123.2(3) . .
O3W Nd1 Ge2 C4 -47.6(3) . .
O3W Nd1 Ge6 O5 76.8(3) . .
O3W Nd1 Ge6 O6 -86.4(3) . .
O3W Nd1 Ge6 O12 169.6(3) . .
O3W Nd1 Ge6 C16 0.5(3) . .
O3W Nd1 O1 Ge1 63.6(2) . .
O3W Nd1 O1 Ge2 -157.1(2) . .
O3W Nd1 O2 Ge2 83.2(4) . .
O3W Nd1 O2 Ge3 -136.5(4) . .
O3W Nd1 O3 Ge3 153.5(2) . .
O3W Nd1 O3 Ge4 -72.7(3) . .
O3W Nd1 O4 Ge4 154.1(2) . .
O3W Nd1 O4 Ge5 -65.0(2) . .
O3W Nd1 O5 Ge5 126.9(3) . .
O3W Nd1 O5 Ge6 -91.1(3) . .
O3W Nd1 O6 Ge1 -139.9(3) . .
O3W Nd1 O6 Ge6 83.0(2) . .
O4W Nd5 O9 Nd4 -151.5(2) . .
O4W Nd5 O9 Ge3 -0.7(4) . .
O4W Nd5 O10 Nd3 74.44(18) . 3_566
O4W Nd5 O10 Ge4 -96.6(3) . .
O4W Nd5 O18 C9 -147(7) . .
O4W Nd5 O26 C24 -166.6(6) . .
O5W Nd3 Nd4 Nd2 8.6(4) . .
O5W Nd3 Nd4 Nd5 -172.8(4) . .
O5W Nd3 Nd4 Ge2 -83.5(4) . .
O5W Nd3 Nd4 O8 -93.7(5) . .
O5W Nd3 Nd4 O9 -135.0(4) . .
O5W Nd3 Nd4 O11 107.9(5) . 3_566
O5W Nd3 Nd4 O12 147.6(4) . 3_566
O5W Nd3 Nd4 O16 -58.6(4) . .
O5W Nd3 Nd4 O22 73.3(4) . 3_566
O5W Nd3 Nd4 O25 5.8(5) . .
O5W Nd3 Nd4 O30 8.2(4) . .
O5W Nd3 Ge1 O1 137.14(18) . .
O5W Nd3 Ge1 O6 -133.8(2) . .
O5W Nd3 Ge1 O7 -89.2(3) . .
O5W Nd3 Ge1 C1 20.0(3) . .
O5W Nd3 O7 Nd5 -76.74(19) . 3_566
O5W Nd3 O7 Ge1 88.2(2) . .
O5W Nd3 O8 Nd4 154.9(2) . .
O5W Nd3 O8 Ge2 -1.3(4) . .
O5W Nd3 O14 C3 18.0(13) . .
O5W Nd3 O29 C26 167.0(6) . .
O6W Nd2 Nd4 Nd3 -137.97(13) . .
O6W Nd2 Nd4 Nd5 43.23(13) . .
O6W Nd2 Nd4 Ge2 -73.40(13) . .
O6W Nd2 Nd4 O8 -97.03(17) . .
O6W Nd2 Nd4 O9 1.88(17) . .
O6W Nd2 Nd4 O11 -178.49(17) . 3_566
O6W Nd2 Nd4 O12 84.74(17) . 3_566
O6W Nd2 Nd4 O16 -50.56(17) . .
O6W Nd2 Nd4 O22 136.27(17) . 3_566
O6W Nd2 Nd4 O25 39.9(2) . .
O6W Nd2 Nd4 O30 -137.3(2) . .
O6W Nd2 O15 C6 125.8(6) . .
O6W Nd2 O25 Nd4 -142.81(18) . .
O6W Nd2 O25 C24 64.2(5) . .
O6W Nd2 O27 C25 -69.0(6) . .
O6W Nd2 O30 Nd4 62.2(3) . .
O6W Nd2 O30 C26 -134.4(5) . .
O6W Nd2 N1 C19 -89.0(5) . .
O6W Nd2 N1 C23 93.4(5) . .
O6W Nd2 N2 C27 125.8(5) . .
O6W Nd2 N2 C31 -61.8(7) . .
N1 Nd2 Nd4 Nd3 153.01(11) . .
N1 Nd2 Nd4 Nd5 -25.78(11) . .
N1 Nd2 Nd4 Ge2 -142.42(11) . .
N1 Nd2 Nd4 O8 -166.05(15) . .
N1 Nd2 Nd4 O9 -67.14(16) . .
N1 Nd2 Nd4 O11 112.49(16) . 3_566
N1 Nd2 Nd4 O12 15.72(15) . 3_566
N1 Nd2 Nd4 O16 -119.58(16) . .
N1 Nd2 Nd4 O22 67.25(16) . 3_566
N1 Nd2 Nd4 O25 -29.11(19) . .
N1 Nd2 Nd4 O30 153.64(19) . .
N1 Nd2 O15 C6 83.8(6) . .
N1 Nd2 O25 Nd4 146.6(2) . .
N1 Nd2 O25 C24 -6.4(4) . .
N1 Nd2 O27 C25 1.3(6) . .
N1 Nd2 O30 Nd4 -33.0(2) . .
N1 Nd2 O30 C26 130.4(5) . .
N1 Nd2 N2 C27 -110.7(5) . .
N1 Nd2 N2 C31 61.7(7) . .
N1 C19 C20 C21 0.1(11) . .
N1 C19 C24 O25 -4.4(8) . .
N1 C19 C24 O26 176.6(6) . .
N1 C23 C25 O27 3.6(10) . .
N1 C23 C25 O28 -176.5(7) . .
N2 Nd2 Nd4 Nd3 19.70(12) . .
N2 Nd2 Nd4 Nd5 -159.09(12) . .
N2 Nd2 Nd4 Ge2 84.28(12) . .
N2 Nd2 Nd4 O8 60.64(16) . .
N2 Nd2 Nd4 O9 159.55(16) . .
N2 Nd2 Nd4 O11 -20.81(16) . 3_566
N2 Nd2 Nd4 O12 -117.59(16) . 3_566
N2 Nd2 Nd4 O16 107.12(16) . .
N2 Nd2 Nd4 O22 -66.06(16) . 3_566
N2 Nd2 Nd4 O25 -162.4(2) . .
N2 Nd2 Nd4 O30 20.33(19) . .
N2 Nd2 O15 C6 -86.4(6) . .
N2 Nd2 O25 Nd4 22.3(2) . .
N2 Nd2 O25 C24 -130.7(4) . .
N2 Nd2 O27 C25 142.6(6) . .
N2 Nd2 O30 Nd4 -156.1(2) . .
N2 Nd2 O30 C26 7.3(5) . .
N2 Nd2 N1 C19 119.9(5) . .
N2 Nd2 N1 C23 -57.7(6) . .
N2 C27 C28 C29 0.7(12) . .
C1 Ge1 O1 Nd1 -127.6(3) . .
C1 Ge1 O1 Ge2 109.4(4) . .
C1 Ge1 O6 Nd1 131.5(2) . .
C1 Ge1 O6 Ge6 -105.3(3) . .
C1 Ge1 O7 Nd3 -84.3(3) . .
C1 Ge1 O7 Nd5 77.7(3) . 3_566
C1 C2 C3 O13 -166.1(7) . .
C1 C2 C3 O14 15.5(11) . .
C4 Ge2 O1 Nd1 126.5(2) . .
C4 Ge2 O1 Ge1 -109.4(4) . .
C4 Ge2 O2 Nd1 -122.6(2) . .
C4 Ge2 O2 Ge3 104.7(3) . .
C4 Ge2 O8 Nd3 70.5(4) . .
C4 Ge2 O8 Nd4 -83.8(3) . .
C4 C5 C6 O15 -138.4(6) . .
C4 C5 C6 O16 43.1(8) . .
C7 Ge3 O2 Nd1 134.8(2) . .
C7 Ge3 O2 Ge2 -94.1(3) . .
C7 Ge3 O3 Nd1 -136.8(2) . .
C7 Ge3 O3 Ge4 112.6(4) . .
C7 Ge3 O9 Nd4 75.8(3) . .
C7 Ge3 O9 Nd5 -69.8(3) . .
C7 C8 C9 O17 -174.6(6) . .
C7 C8 C9 O18 4.4(9) . .
C10 Ge4 O3 Nd1 128.3(3) . .
C10 Ge4 O3 Ge3 -122.5(4) . .
C10 Ge4 O4 Nd1 -128.9(3) . .
C10 Ge4 O4 Ge5 105.0(4) . .
C10 Ge4 O10 Nd3 -82.4(3) . 3_566
C10 Ge4 O10 Nd5 88.0(3) . .
C10 C11 C12 O19 -153.7(9) . .
C10 C11 C12 O20 38.5(14) . .
C13 Ge5 O4 Nd1 125.3(2) . .
C13 Ge5 O4 Ge4 -106.0(4) . .
C13 Ge5 O5 Nd1 -123.3(2) . .
C13 Ge5 O5 Ge6 106.0(3) . .
C13 Ge5 O11 Nd3 72.2(4) . 3_566
C13 Ge5 O11 Nd4 -85.2(3) . 3_566
C13 C14 C15 O21 -145.6(6) . .
C13 C14 C15 O22 35.7(9) . .
C16 Ge6 O5 Nd1 125.0(2) . .
C16 Ge6 O5 Ge5 -103.2(3) . .
C16 Ge6 O6 Nd1 -119.7(2) . .
C16 Ge6 O6 Ge1 116.0(3) . .
C16 Ge6 O12 Nd4 72.9(4) . 3_566
C16 Ge6 O12 Nd5 -81.5(3) . 3_566
C16 C17 C18 O23 -141.5(6) . .
C16 C17 C18 O24 38.0(9) . .
C19 N1 C23 C22 2.0(10) . .
C19 N1 C23 C25 179.9(6) . .
C19 C20 C21 C22 -1.0(12) . .
C20 C19 C24 O25 172.7(6) . .
C20 C19 C24 O26 -6.3(10) . .
C20 C21 C22 C23 2.4(12) . .
C21 C22 C23 N1 -2.9(11) . .
C21 C22 C23 C25 179.4(7) . .
C22 C23 C25 O27 -178.6(7) . .
C22 C23 C25 O28 1.4(12) . .
C23 N1 C19 C20 -0.6(10) . .
C23 N1 C19 C24 176.6(6) . .
C24 C19 C20 C21 -176.8(6) . .
C26 C27 C28 C29 176.8(8) . .
C27 N2 C31 C30 4.3(12) . .
C27 C28 C29 C30 1.4(14) . .
C28 C29 C30 C31 -0.6(16) . .
C29 C30 C31 N2 -2.4(16) . .
C31 N2 C27 C26 -179.8(6) . .
C31 N2 C27 C28 -3.5(10) . .
